data_7251090
loop_
_publ_author_name
'Nicholson, Elliot J.'
'Hanton, Lyall R.'
'Macreadie, Lauren K.'

_publ_section_title
;
 Metal ion influence on paddlewheel SBUs formed from a mixed donor
 multidentate ligand and the consequences for MOF structures
;
_journal_issue 44
_journal_name_full CrystEngComm
_journal_page_first 7135
_journal_page_last 7145
_journal_paper_doi 10.1039/D5CE00470E
_journal_volume 27
_journal_year 2025
_chemical_formula_sum 'C162 H84 Gd4 N24 O25'
_chemical_formula_weight 3395.53
_space_group_crystal_system tetragonal
_space_group_IT_number 82
_space_group_name_Hall 'I -4'
_space_group_name_H-M_alt 'I -4'
_atom_sites_solution_hydrogens geom
_audit_creation_method SHELXL-2016/6
_audit_update_record
;
2025-09-05 deposited with the CCDC.	2025-10-20 downloaded from the CCDC.
;
_cell_angle_alpha 90
_cell_angle_beta 90
_cell_angle_gamma 90
_cell_formula_units_Z 8
_cell_length_a 42.346(6)
_cell_length_b 42.346(6)
_cell_length_c 33.254(7)
_cell_measurement_reflns_used 65122
_cell_measurement_temperature 100(2)
_cell_measurement_theta_max 29.2
_cell_measurement_theta_min 0.7
_cell_volume 59631(17)
_computing_structure_refinement 'SHELXL-2016/6 (Sheldrick, 2016)'
_computing_structure_solution 'SHELXT 2014/5 (Sheldrick, 2014)'
_diffrn_ambient_temperature 100(2)
_diffrn_measured_fraction_theta_full 1.000
_diffrn_measured_fraction_theta_max 0.865
_diffrn_measurement_device_type 'MX1 Beamline Australian Synchrotron'
_diffrn_radiation_type Synchrotron
_diffrn_radiation_wavelength 0.71073
_diffrn_reflns_av_R_equivalents 0.3216
_diffrn_reflns_av_unetI/netI 0.1902
_diffrn_reflns_Laue_measured_fraction_full 1.000
_diffrn_reflns_Laue_measured_fraction_max 0.865
_diffrn_reflns_limit_h_max 39
_diffrn_reflns_limit_h_min -39
_diffrn_reflns_limit_k_max 58
_diffrn_reflns_limit_k_min 0
_diffrn_reflns_limit_l_max 40
_diffrn_reflns_limit_l_min -45
_diffrn_reflns_number 66852
_diffrn_reflns_point_group_measured_fraction_full 0.996
_diffrn_reflns_point_group_measured_fraction_max 0.826
_diffrn_reflns_theta_full 25.242
_diffrn_reflns_theta_max 29.229
_diffrn_reflns_theta_min 0.680
_diffrn_source 'MX1 Beamline Australian Synchrotron'
_exptl_absorpt_coefficient_mu 0.918
_exptl_absorpt_correction_T_max 0.4319
_exptl_absorpt_correction_T_min 0.3822
_exptl_absorpt_correction_type multi-scan
_exptl_absorpt_process_details 'sadabs (Bruker, 2001)'
_exptl_crystal_colour Colourless
_exptl_crystal_density_diffrn 0.756
_exptl_crystal_description Block
_exptl_crystal_F_000 13440
_exptl_crystal_size_max 0.5
_exptl_crystal_size_mid 0.4
_exptl_crystal_size_min 0.2
_refine_diff_density_max 1.703
_refine_diff_density_min -1.244
_refine_diff_density_rms 0.112
_refine_ls_abs_structure_details
;
 Flack x determined using 12263 quotients [(I+)-(I-)]/[(I+)+(I-)]
 (Parsons, Flack and Wagner, Acta Cryst. B69 (2013) 249-259).
;
_refine_ls_abs_structure_Flack 0.340(11)
_refine_ls_extinction_method none
_refine_ls_goodness_of_fit_ref 1.033
_refine_ls_hydrogen_treatment constr
_refine_ls_matrix_type full
_refine_ls_number_parameters 1936
_refine_ls_number_reflns 66852
_refine_ls_number_restraints 2015
_refine_ls_restrained_S_all 1.022
_refine_ls_R_factor_all 0.1204
_refine_ls_R_factor_gt 0.0906
_refine_ls_shift/su_max 0.001
_refine_ls_shift/su_mean 0.000
_refine_ls_structure_factor_coef Fsqd
_refine_ls_weighting_details 'w=1/[\s^2^(Fo^2^)+(0.0841P)^2^] where P=(Fo^2^+2Fc^2^)/3'
_refine_ls_weighting_scheme calc
_refine_ls_wR_factor_gt 0.2147
_refine_ls_wR_factor_ref 0.2373
_reflns_Friedel_coverage 0.877
_reflns_Friedel_fraction_full 0.993
_reflns_Friedel_fraction_max 0.785
_reflns_number_gt 45311
_reflns_number_total 66852
_reflns_threshold_expression 'I > 2\s(I)'
_cod_data_source_file d5ce00470e2.cif
_cod_data_source_block GdL1_twin_5_sq
_cod_depositor_comments
;
The following automatic conversions were performed:

data item '_exptl_absorpt_correction_type' value 'Multi-Scan' was
changed to 'multi-scan' in accordance with the
/home/data/users/saulius/crontab/automatic-downloads/rss-feeds/RSC/lib/dictionaries/cif_core.dic
dictionary named 'cif_core.dic' version 2.4.2 last updated on
2011-04-26.

Automatic conversion script
Id: cif_fix_values 8170 2020-07-09 18:12:32Z antanas 

 Adding full bibliography for 7251087--7251092.cif.
;
_cod_original_cell_volume 59631(21)
_cod_database_code 7251090
_shelx_shelxl_version_number 2016/6
_shelx_space_group_comment
;
The symmetry employed for this shelxl refinement is uniquely defined
by the following loop, which should always be used as a source of
symmetry information in preference to the above space-group names.
They are only intended as comments.
;

loop_
_space_group_symop_operation_xyz
'x, y, z'
'-x, -y, z'
'y, -x, -z'
'-y, x, -z'
'x+1/2, y+1/2, z+1/2'
'-x+1/2, -y+1/2, z+1/2'
'y+1/2, -x+1/2, -z+1/2'
'-y+1/2, x+1/2, -z+1/2'

loop_
_atom_site_label
_atom_site_type_symbol
_atom_site_fract_x
_atom_site_fract_y
_atom_site_fract_z
_atom_site_U_iso_or_equiv
_atom_site_adp_type
_atom_site_occupancy
_atom_site_site_symmetry_order
_atom_site_calc_flag
_atom_site_refinement_flags_posn
_atom_site_refinement_flags_adp
_atom_site_refinement_flags_occupancy
_atom_site_disorder_assembly
_atom_site_disorder_group
Gd4 Gd 0.28692(2) 0.33977(2) 0.74190(2) 0.03454(13) Uani 1 1 d . . . . .
Gd2 Gd 0.31280(2) 0.25300(2) 0.47335(2) 0.03498(13) Uani 1 1 d . . . . .
Gd3 Gd 0.34990(2) 0.26168(2) 0.70958(2) 0.03478(13) Uani 1 1 d . . . . .
Gd1 Gd 0.23916(2) 0.18829(2) 0.46300(2) 0.03569(14) Uani 1 1 d . . . . .
O9 O 0.3081(2) 0.2116(2) 0.5158(2) 0.0337(18) Uani 1 1 d . . . . .
O18 O 0.3145(2) 0.3125(2) 0.4851(3) 0.0348(18) Uani 1 1 d . . . . .
O007 O 0.3019(2) 0.2679(2) 0.6717(3) 0.0332(17) Uani 1 1 d . . . . .
O16 O 0.1881(2) 0.2383(2) 0.2577(3) 0.0376(19) Uani 1 1 d . . . . .
O20 O 0.3620(2) 0.3005(2) 0.6637(3) 0.0345(18) Uani 1 1 d . . . . .
O00A O 0.2665(2) 0.3001(2) 0.7012(3) 0.0350(18) Uani 1 1 d . . . . .
O00B O 0.2710(2) 0.2634(2) 0.5167(3) 0.0369(19) Uani 1 1 d . . . . .
O1 O 0.2677(2) 0.1593(2) 0.2586(3) 0.0375(19) Uani 1 1 d . . . . .
O3 O 0.2744(2) 0.1779(2) 0.4070(3) 0.0380(19) Uani 1 1 d . . . . .
O15 O 0.2202(2) 0.2038(2) 0.2883(3) 0.041(2) Uani 1 1 d . . . . .
O17 O 0.3435(2) 0.2805(2) 0.5227(3) 0.0348(18) Uani 1 1 d . . . . .
O4 O 0.3099(2) 0.2114(2) 0.4281(3) 0.0379(19) Uani 1 1 d . . . . .
O00H O 0.2350(2) 0.2245(2) 0.5157(3) 0.0339(18) Uani 1 1 d . . . . .
O6 O 0.3181(2) 0.2985(2) 0.9559(3) 0.0371(19) Uani 1 1 d . . . . .
O10 O 0.2803(2) 0.1677(2) 0.5036(3) 0.0393(19) Uani 1 1 d . . . . .
O21 O 0.2745(2) 0.3722(2) 0.7997(3) 0.046(2) Uani 1 1 d . . . . .
O13 O 0.2471(2) 0.2375(2) 0.4312(3) 0.0378(19) Uani 1 1 d . . . . .
O5 O 0.2931(3) 0.3213(3) 0.9071(3) 0.043(2) Uani 1 1 d . . . . .
O11 O 0.3546(2) 0.2307(2) 0.6497(3) 0.0366(18) Uani 1 1 d . . . . .
O2 O 0.3080(3) 0.1726(3) 0.2208(3) 0.062(3) Uani 1 1 d . . . . .
N1 N 0.6232(2) 0.2612(3) 0.3100(3) 0.034(2) Uani 1 1 d . . . . .
C50 C 0.3388(3) 0.3124(3) 0.8527(4) 0.031(2) Uani 1 1 d . . . . .
H50 H 0.319002 0.320610 0.844101 0.038 Uiso 1 1 calc R U . . .
O8 O 0.3700(2) 0.3002(2) 0.7544(3) 0.0400(19) Uani 1 1 d . . . . .
O7 O 0.3354(2) 0.3364(2) 0.7749(3) 0.0359(18) Uani 1 1 d . . . . .
N10 N 0.2391(3) -0.0897(3) 0.7972(4) 0.045(3) Uani 1 1 d . . . . .
C158 C 0.2752(3) 0.2804(3) 0.6729(4) 0.028(2) Uani 1 1 d . . . . .
O14 O 0.2805(3) 0.2770(3) 0.4259(3) 0.046(2) Uani 1 1 d . . . . .
O19 O 0.3254(2) 0.3312(2) 0.6929(3) 0.0375(19) Uani 1 1 d . . . . .
C100 C 0.2173(3) 0.2870(3) 0.3029(4) 0.030(2) Uani 1 1 d . . . . .
H100 H 0.210502 0.292488 0.276618 0.037 Uiso 1 1 calc R U . . .
C136 C -0.0399(3) 0.2587(3) 0.7002(4) 0.036(2) Uani 1 1 d . . . . .
C153 C 0.2187(3) 0.2732(3) 0.6514(4) 0.034(2) Uani 1 1 d . . . . .
H153 H 0.212125 0.280330 0.677204 0.041 Uiso 1 1 calc R U . . .
C76 C 0.3214(3) 0.1862(3) 0.6354(4) 0.038(3) Uani 1 1 d . . . . .
C103 C 0.2428(3) 0.2699(3) 0.3754(3) 0.027(2) Uani 1 1 d . . . . .
N12 N 0.2548(4) 0.0095(3) 0.7223(4) 0.051(3) Uani 1 1 d . . . . .
C101 C 0.2395(3) 0.3013(3) 0.3658(3) 0.029(2) Uani 1 1 d . . . . .
H101 H 0.246729 0.317018 0.384026 0.035 Uiso 1 1 calc R U . . .
C159 C 0.2490(3) 0.2477(3) 0.5330(4) 0.035(2) Uani 1 1 d . . . . .
C130 C 0.3383(3) 0.3189(3) 0.5895(3) 0.027(2) Uani 1 1 d . . . . .
H130 H 0.350197 0.299924 0.591758 0.032 Uiso 1 1 calc R U . . .
C104 C 0.2328(3) 0.2467(3) 0.3494(3) 0.032(2) Uani 1 1 d . . . . .
H104 H 0.235964 0.225098 0.356160 0.038 Uiso 1 1 calc R U . . .
N4 N 0.4943(3) 0.2788(3) 0.2891(4) 0.049(3) Uani 1 1 d . . . . .
H4 H 0.482707 0.292890 0.276442 0.059 Uiso 1 1 calc R U . . .
N14 N -0.0692(3) 0.2684(3) 0.7147(4) 0.039(2) Uani 1 1 d . . . . .
O12 O 0.3317(3) 0.2069(3) 0.6991(3) 0.046(2) Uani 1 1 d . . . . .
C102 C 0.2185(2) 0.2543(3) 0.3140(3) 0.0243(18) Uani 1 1 d . . . . .
N6 N 0.6549(3) 0.2860(2) 0.9794(4) 0.042(2) Uani 1 1 d . . . . .
N9 N 0.2706(3) -0.1198(3) 0.7386(4) 0.048(3) Uani 1 1 d . . . . .
C30 C 0.6244(3) 0.2784(3) 0.9777(4) 0.031(2) Uani 1 1 d . . . . .
C22 C 0.3120(3) 0.1933(3) 0.3616(3) 0.030(2) Uani 1 1 d . . . . .
N21 N 0.2745(3) 0.6455(3) 0.5767(4) 0.041(2) Uani 1 1 d . . . . .
N11 N 0.2814(4) -0.0156(3) 0.6727(5) 0.056(3) Uani 1 1 d . . . . .
H11 H 0.292701 -0.018215 0.650771 0.067 Uiso 1 1 calc R U . . .
C51 C 0.3180(3) 0.3074(3) 0.9185(5) 0.040(3) Uani 1 1 d . . . . .
C49 C 0.3626(3) 0.3079(3) 0.8260(4) 0.030(2) Uani 1 1 d . . . . .
C25 C 0.2974(3) 0.1952(3) 0.4031(4) 0.034(2) Uani 1 1 d . . . . .
C106 C 0.2585(3) 0.2603(3) 0.4149(3) 0.029(2) Uani 1 1 d . . . . .
C98 C 0.2205(3) 0.3438(3) 0.3200(4) 0.036(3) Uani 1 1 d . . . . .
C57 C 0.2508(4) -0.0721(3) 0.7656(4) 0.042(3) Uani 1 1 d . . . . .
C105 C 0.2081(3) 0.2318(3) 0.2839(4) 0.031(2) Uani 1 1 d . . . . .
N23 N 0.2874(4) 0.5320(3) 0.5943(4) 0.057(3) Uani 1 1 d . . . . .
H23' H 0.303145 0.529578 0.611268 0.069 Uiso 1 1 calc R U . . .
C129 C 0.3326(3) 0.3363(3) 0.6224(4) 0.035(2) Uani 1 1 d . . . . .
C131 C 0.3287(3) 0.3064(3) 0.5168(3) 0.028(2) Uani 1 1 d . . . . .
N8 N 0.5491(3) 0.2810(4) 0.9193(4) 0.053(3) Uani 1 1 d . . . . .
H8 H 0.550166 0.290536 0.895824 0.064 Uiso 1 1 calc R U . . .
C19 C 0.3410(4) 0.1949(4) 0.2856(5) 0.046(3) Uani 1 1 d . . . . .
H19 H 0.350741 0.195531 0.259877 0.056 Uiso 1 1 calc R U . . .
C155 C 0.2505(3) 0.2723(3) 0.6423(3) 0.029(2) Uani 1 1 d . . . . .
C24 C 0.2942(3) 0.1703(3) 0.2514(4) 0.035(2) Uani 1 1 d . . . . .
N2 N 0.6051(3) 0.3131(3) 0.2680(4) 0.040(2) Uani 1 1 d . . . . .
C132 C 0.3412(3) 0.3220(3) 0.6620(4) 0.031(2) Uani 1 1 d . . . . .
C64 C 0.2567(4) -0.0221(4) 0.7296(5) 0.050(3) Uani 1 1 d . . . . .
C74 C 0.3099(3) 0.1574(3) 0.6496(4) 0.036(2) Uani 1 1 d . . . . .
H74 H 0.310381 0.153094 0.677668 0.043 Uiso 1 1 calc R U . . .
C111 C 0.2664(3) 0.6152(3) 0.5708(4) 0.038(3) Uani 1 1 d . . . . .
C71 C 0.2885(3) 0.1029(3) 0.6373(4) 0.033(2) Uani 1 1 d . . . . .
C56 C 0.2667(3) -0.0871(3) 0.7342(4) 0.037(2) Uani 1 1 d . . . . .
C47 C 0.3926(3) 0.2938(3) 0.8363(4) 0.038(3) Uani 1 1 d . . . . .
H47 H 0.408148 0.288531 0.816864 0.046 Uiso 1 1 calc R U . . .
C20 C 0.3440(4) 0.2052(4) 0.3568(5) 0.049(3) Uani 1 1 d . . . . .
H20 H 0.355525 0.212580 0.379441 0.059 Uiso 1 1 calc R U . . .
C5 C 0.5916(3) 0.2660(3) 0.3046(3) 0.027(2) Uani 1 1 d . . . . .
C156 C 0.2382(3) 0.2548(3) 0.5736(4) 0.033(2) Uani 1 1 d . . . . .
N24 N 0.2495(3) 0.5197(3) 0.5511(4) 0.051(3) Uani 1 1 d . . . . .
C48 C 0.3438(4) 0.3048(4) 0.8925(4) 0.045(3) Uani 1 1 d . . . . .
C146 C 0.0980(3) 0.2541(3) 0.6558(4) 0.036(2) Uani 1 1 d . . . . .
C21 C 0.3105(3) 0.1834(3) 0.2900(4) 0.032(2) Uani 1 1 d . . . . .
C4 C 0.5803(3) 0.2931(3) 0.2827(4) 0.035(2) Uani 1 1 d . . . . .
C99 C 0.2255(3) 0.3104(3) 0.3289(4) 0.031(2) Uani 1 1 d . . . . .
C127 C 0.3213(3) 0.3670(3) 0.6195(4) 0.036(3) Uani 1 1 d . . . . .
H127 H 0.320253 0.380324 0.642473 0.044 Uiso 1 1 calc R U . . .
N16 N 0.0454(3) 0.2736(3) 0.6866(4) 0.044(3) Uani 1 1 d . . . . .
H16' H 0.051797 0.291548 0.696996 0.053 Uiso 1 1 calc R U . . .
C79 C 0.3380(3) 0.2086(3) 0.6623(4) 0.034(2) Uani 1 1 d . . . . .
C110 C 0.2421(3) 0.6080(3) 0.5426(4) 0.040(3) Uani 1 1 d . . . . .
C117 C 0.2497(4) 0.5511(4) 0.5566(5) 0.048(3) Uani 1 1 d . . . . .
C149 C 0.1488(3) 0.2821(3) 0.6619(4) 0.039(3) Uani 1 1 d . . . . .
H149 H 0.161217 0.297842 0.674690 0.046 Uiso 1 1 calc R U . . .
C23 C 0.2961(3) 0.1812(3) 0.3275(3) 0.027(2) Uani 1 1 d . . . . .
H23 H 0.275885 0.171701 0.330238 0.032 Uiso 1 1 calc R U . . .
C141 C -0.0116(3) 0.2136(4) 0.6657(4) 0.042(3) Uani 1 1 d . . . . .
C62 C 0.2330(4) -0.0240(3) 0.7987(4) 0.046(3) Uani 1 1 d . . . . .
H62 H 0.230511 -0.001706 0.799277 0.055 Uiso 1 1 calc R U . . .
C124 C 0.3012(4) 0.4129(4) 0.5781(5) 0.051(3) Uani 1 1 d . . . . .
C143 C 0.0171(4) 0.2621(3) 0.6888(5) 0.047(3) Uani 1 1 d . . . . .
C2 C 0.6327(3) 0.2362(3) 0.3299(4) 0.039(3) Uani 1 1 d . . . . .
H2 H 0.654728 0.231943 0.330964 0.047 Uiso 1 1 calc R U . . .
C72 C 0.2972(4) 0.1339(3) 0.6221(5) 0.046(3) Uani 1 1 d . . . . .
C154 C 0.2066(3) 0.2529(3) 0.5853(4) 0.038(3) Uani 1 1 d . . . . .
H154 H 0.191728 0.244088 0.567148 0.046 Uiso 1 1 calc R U . . .
C17 C 0.3919(3) 0.2193(3) 0.3168(4) 0.036(3) Uani 1 1 d . . . . .
C46 C 0.3728(3) 0.2925(3) 0.9045(4) 0.038(3) Uani 1 1 d . . . . .
H46 H 0.375942 0.286630 0.931839 0.045 Uiso 1 1 calc R U . . .
N22 N 0.2277(3) 0.6322(3) 0.5231(4) 0.041(2) Uani 1 1 d . . . . .
N15 N 0.0460(3) 0.2276(3) 0.6560(4) 0.048(3) Uani 1 1 d . . . . .
N3 N 0.5097(3) 0.2347(4) 0.3268(5) 0.059(4) Uani 1 1 d . . . . .
C63 C 0.2729(4) -0.0375(4) 0.6995(4) 0.047(3) Uani 1 1 d . . . . .
C125 C 0.3115(4) 0.3775(3) 0.5821(4) 0.039(3) Uani 1 1 d . . . . .
N7 N 0.5266(4) 0.2572(4) 0.9726(5) 0.067(4) Uani 1 1 d . . . . .
C52 C 0.3574(3) 0.3144(3) 0.7808(3) 0.028(2) Uani 1 1 d . . . . .
C61 C 0.2460(4) -0.0387(3) 0.7640(4) 0.042(3) Uani 1 1 d . . . . .
C157 C 0.2599(3) 0.2642(3) 0.6032(3) 0.0252(19) Uani 1 1 d . . . . .
H157 H 0.281738 0.265012 0.596488 0.030 Uiso 1 1 calc R U . . .
C37 C 0.5749(3) 0.2785(3) 0.9463(4) 0.040(3) Uani 1 1 d . . . . .
C44 C 0.4289(4) 0.2800(5) 0.8900(5) 0.056(4) Uani 1 1 d . . . . .
C54 C 0.2258(3) -0.0751(3) 0.8294(4) 0.034(2) Uani 1 1 d . . . . .
H54 H 0.217655 -0.087965 0.850358 0.040 Uiso 1 1 calc R U . . .
C6 C 0.6122(5) 0.2156(5) 0.3497(6) 0.061(4) Uani 1 1 d . . . . .
H6 H 0.619485 0.199053 0.366513 0.073 Uiso 1 1 calc R U . . .
C36 C 0.5612(4) 0.2637(5) 0.9770(7) 0.072(5) Uani 1 1 d . . . . .
C12 C 0.4850(3) 0.2512(4) 0.3094(5) 0.048(3) Uani 1 1 d . . . . .
N13 N -0.0683(3) 0.2092(3) 0.6746(4) 0.048(3) Uani 1 1 d . . . . .
C140 C -0.0123(3) 0.2746(4) 0.7069(5) 0.046(3) Uani 1 1 d . . . . .
C33 C 0.5784(4) 0.2596(5) 1.0158(6) 0.060(4) Uani 1 1 d . . . . .
C29 C 0.6099(3) 0.2682(3) 1.0142(4) 0.039(3) Uani 1 1 d . . . . .
C11 C 0.5372(3) 0.2521(4) 0.3151(4) 0.040(3) Uani 1 1 d . . . . .
C77 C 0.3177(3) 0.1944(3) 0.5938(4) 0.034(2) Uani 1 1 d . . . . .
H77 H 0.325554 0.213937 0.584009 0.040 Uiso 1 1 calc R U . . .
C8 C 0.5694(4) 0.2460(4) 0.3209(5) 0.049(3) Uani 1 1 d . . . . .
C10 C 0.5277(3) 0.2778(3) 0.2944(4) 0.038(2) Uani 1 1 d . . . . .
C78 C 0.2972(3) 0.1846(3) 0.5268(4) 0.036(2) Uani 1 1 d . . . . .
C38 C 0.5230(4) 0.2675(4) 0.9335(5) 0.051(3) Uani 1 1 d . . . . .
C31 C 0.6525(5) 0.3010(6) 0.9100(6) 0.075(6) Uani 1 1 d . . . . .
H31 H 0.663300 0.307823 0.886531 0.091 Uiso 1 1 calc R U . . .
C126 C 0.3146(4) 0.3593(3) 0.5497(4) 0.042(3) Uani 1 1 d . . . . .
H126 H 0.308392 0.367462 0.524266 0.051 Uiso 1 1 calc R U . . .
C151 C 0.1632(3) 0.2614(3) 0.6350(4) 0.037(2) Uani 1 1 d . . . . .
C65 C 0.2686(5) 0.0114(4) 0.6869(5) 0.057(4) Uani 1 1 d . . . . .
C137 C -0.0397(4) 0.2248(4) 0.6777(4) 0.046(3) Uani 1 1 d . . . . .
C58 C 0.2235(4) -0.0428(4) 0.8334(5) 0.050(3) Uani 1 1 d . . . . .
H58 H 0.216088 -0.033296 0.857478 0.060 Uiso 1 1 calc R U . . .
C40 C 0.4663(4) 0.2538(5) 0.9354(6) 0.066(5) Uani 1 1 d . . . . .
H40 H 0.470386 0.236698 0.953158 0.079 Uiso 1 1 calc R U . . .
C70 C 0.2729(4) 0.0995(4) 0.6734(5) 0.053(4) Uani 1 1 d . . . . .
H70 H 0.266737 0.117895 0.687757 0.063 Uiso 1 1 calc R U . . .
C7 C 0.5429(4) 0.3291(4) 0.2596(5) 0.047(3) Uani 1 1 d . . . . .
H7 H 0.521391 0.335036 0.256430 0.056 Uiso 1 1 calc R U . . .
C128 C 0.3269(3) 0.3284(3) 0.5518(4) 0.035(2) Uani 1 1 d . . . . .
C45 C 0.3967(4) 0.2887(4) 0.8778(5) 0.046(3) Uani 1 1 d . . . . .
C147 C 0.1171(4) 0.2805(4) 0.6704(6) 0.052(4) Uani 1 1 d . . . . .
H147 H 0.107512 0.296685 0.685888 0.062 Uiso 1 1 calc R U . . .
C32 C 0.5646(4) 0.2505(4) 1.0524(5) 0.054(4) Uani 1 1 d . . . . .
H32 H 0.542708 0.245793 1.053969 0.065 Uiso 1 1 calc R U . . .
C16 C 0.4148(4) 0.2105(5) 0.3465(6) 0.059(4) Uani 1 1 d . . . . .
H16 H 0.409293 0.196043 0.367183 0.071 Uiso 1 1 calc R U . . .
C150 C 0.1422(3) 0.2360(4) 0.6190(4) 0.044(3) Uani 1 1 d . . . . .
H150 H 0.150407 0.221194 0.600158 0.053 Uiso 1 1 calc R U . . .
C145 C 0.0638(3) 0.2522(3) 0.6647(5) 0.041(3) Uani 1 1 d . . . . .
C042 C 0.5492(4) 0.3014(4) 0.2769(5) 0.049(3) Uani 1 1 d . . . . .
C68 C 0.2662(5) 0.0709(4) 0.6892(6) 0.057(4) Uani 1 1 d . . . . .
H68 H 0.255954 0.069075 0.714534 0.068 Uiso 1 1 calc R U . . .
C73 C 0.2919(3) 0.1445(3) 0.5821(4) 0.033(2) Uani 1 1 d . . . . .
H73 H 0.280506 0.131482 0.563837 0.040 Uiso 1 1 calc R U . . .
C152 C 0.1960(3) 0.2638(3) 0.6235(3) 0.030(2) Uani 1 1 d . . . . .
C046 C 0.2828(4) 0.4748(4) 0.5768(5) 0.050(3) Uani 1 1 d . . . . .
C59 C 0.2931(5) -0.0870(4) 0.6716(6) 0.059(4) Uani 1 1 d . . . . .
H59 H 0.301609 -0.075578 0.649546 0.070 Uiso 1 1 calc R U . . .
C60 C 0.2779(3) -0.0710(4) 0.7002(5) 0.044(3) Uani 1 1 d . . . . .
C109 C 0.1920(4) 0.5934(4) 0.4940(6) 0.054(4) Uani 1 1 d . . . . .
H109 H 0.173949 0.589877 0.477623 0.065 Uiso 1 1 calc R U . . .
C69 C 0.2956(4) 0.0759(4) 0.6152(5) 0.052(4) Uani 1 1 d . . . . .
H69 H 0.304580 0.078370 0.589234 0.063 Uiso 1 1 calc R U . . .
C83 C 0.1637(4) 0.5415(4) 0.2744(5) 0.052(3) Uani 1 1 d D . . . .
C115 C 0.2838(4) 0.5915(4) 0.5910(4) 0.044(3) Uani 1 1 d . . . . .
C35 C 0.6202(4) 0.2951(3) 0.9081(4) 0.041(3) Uani 1 1 d . . . . .
H35 H 0.608505 0.298616 0.884136 0.050 Uiso 1 1 calc R U . . .
N19 N 0.1822(5) 0.4549(4) 0.2695(7) 0.097(6) Uani 1 1 d D . . . .
H19A H 0.175246 0.445240 0.247777 0.116 Uiso 1 1 calc R U . . .
C75 C 0.3033(3) 0.1743(3) 0.5691(4) 0.032(2) Uani 1 1 d . . . . .
C122 C 0.2811(5) 0.4204(4) 0.5535(6) 0.059(4) Uani 1 1 d . . . . .
H122 H 0.273708 0.405339 0.534572 0.071 Uiso 1 1 calc R U . . .
C66 C 0.2749(5) 0.0433(4) 0.6668(6) 0.057(4) Uani 1 1 d . . . . .
N5 N 0.6277(3) 0.2641(2) 1.0480(3) 0.036(2) Uani 1 1 d . . . . .
C43 C 0.4558(4) 0.2940(5) 0.8689(5) 0.053(4) Uani 1 1 d . . . . .
H43 H 0.452199 0.308142 0.847160 0.064 Uiso 1 1 calc R U . . .
C144 C 0.0179(4) 0.2345(4) 0.6676(6) 0.055(4) Uani 1 1 d . . . . .
C118 C 0.2744(5) 0.5591(4) 0.5824(6) 0.060(4) Uani 1 1 d . . . . .
C15 C 0.4010(4) 0.2374(4) 0.2845(5) 0.050(3) Uani 1 1 d . . . . .
H15 H 0.385848 0.242771 0.264605 0.060 Uiso 1 1 calc R U . . .
C39 C 0.4905(4) 0.2715(5) 0.9193(6) 0.057(4) Uani 1 1 d . . . . .
C92 C 0.1988(5) 0.4437(4) 0.3028(6) 0.068(4) Uani 1 1 d D . . . .
C13 C 0.4305(3) 0.2477(5) 0.2803(5) 0.062(5) Uani 1 1 d . . . . .
H13 H 0.437411 0.258738 0.257012 0.074 Uiso 1 1 calc R U . . .
C1 C 0.5966(4) 0.3393(4) 0.2513(5) 0.052(4) Uani 1 1 d . . . . .
H1 H 0.612617 0.353001 0.241609 0.063 Uiso 1 1 calc R U . . .
C116 C 0.3085(5) 0.6007(4) 0.6185(6) 0.062(4) Uani 1 1 d . . . . .
H116 H 0.321173 0.584994 0.630894 0.075 Uiso 1 1 calc R U . . .
C95 C 0.2277(6) 0.3987(4) 0.3379(8) 0.080(7) Uani 1 1 d . . . . .
H95 H 0.237267 0.413757 0.355152 0.096 Uiso 1 1 calc R U . . .
C41 C 0.4858(4) 0.2870(5) 0.8802(6) 0.065(5) Uani 1 1 d . . . . .
H41 H 0.503219 0.292019 0.863351 0.078 Uiso 1 1 calc R U . . .
C96 C 0.2111(9) 0.3537(5) 0.2817(8) 0.118(13) Uani 1 1 d . . . . .
H96 H 0.210373 0.338830 0.260389 0.142 Uiso 1 1 calc R U . . .
C18 C 0.3572(4) 0.2056(4) 0.3202(4) 0.049(4) Uani 1 1 d . . . . .
C14 C 0.4444(3) 0.2231(4) 0.3451(5) 0.050(4) Uani 1 1 d . . . . .
H14 H 0.458944 0.218783 0.366169 0.060 Uiso 1 1 calc R U . . .
C26 C 0.6152(4) 0.2582(4) 1.0822(5) 0.047(3) Uani 1 1 d . . . . .
H26 H 0.627469 0.260275 1.105946 0.056 Uiso 1 1 calc R U . . .
C34 C 0.6060(4) 0.2839(4) 0.9430(5) 0.047(3) Uani 1 1 d . . . . .
C3 C 0.5647(4) 0.3487(4) 0.2468(6) 0.056(4) Uani 1 1 d . . . . .
H3 H 0.559316 0.368376 0.234969 0.068 Uiso 1 1 calc R U . . .
C148 C 0.1115(3) 0.2337(3) 0.6310(4) 0.041(3) Uani 1 1 d . . . . .
H148 H 0.099231 0.216588 0.621031 0.050 Uiso 1 1 calc R U . . .
C53 C 0.2841(4) -0.1347(4) 0.7074(5) 0.048(3) Uani 1 1 d . . . . .
H53 H 0.285107 -0.157126 0.708879 0.058 Uiso 1 1 calc R U . . .
C28 C 0.5829(4) 0.2485(5) 1.0851(6) 0.065(5) Uani 1 1 d . . . . .
H28 H 0.574688 0.240735 1.109807 0.078 Uiso 1 1 calc R U . . .
C113 C 0.2072(4) 0.5678(4) 0.5111(5) 0.052(3) Uani 1 1 d . . . . .
H113 H 0.200869 0.546768 0.505471 0.062 Uiso 1 1 calc R U . . .
C114 C 0.2317(5) 0.5743(4) 0.5368(8) 0.075(6) Uani 1 1 d . . . . .
C80 C 0.1364(5) 0.5589(7) 0.2208(10) 0.104(8) Uani 1 1 d . . . . .
H80 H 0.126780 0.576070 0.206955 0.125 Uiso 1 1 calc R U . . .
C123 C 0.3133(4) 0.4345(4) 0.6070(5) 0.047(3) Uani 1 1 d . . . . .
H123 H 0.327474 0.427908 0.627500 0.056 Uiso 1 1 calc R U . . .
C93 C 0.2090(4) 0.4101(4) 0.3074(6) 0.057(4) Uani 1 1 d . . . . .
C67 C 0.2902(5) 0.0456(4) 0.6292(5) 0.060(5) Uani 1 1 d . . . . .
H67 H 0.296333 0.027485 0.614321 0.073 Uiso 1 1 calc R U . . .
N17 N 0.1468(5) 0.5667(5) 0.2555(8) 0.099(6) Uani 1 1 d . . . . .
C108 C 0.2977(4) 0.6537(4) 0.6019(5) 0.053(4) Uani 1 1 d . . . . .
H108 H 0.303591 0.675313 0.603013 0.064 Uiso 1 1 calc R U . . .
N20 N 0.2063(4) 0.4646(4) 0.3324(7) 0.076(5) Uani 1 1 d . . . . .
C42 C 0.4356(4) 0.2619(5) 0.9246(6) 0.063(5) Uani 1 1 d . . . . .
H42 H 0.418552 0.255103 0.941062 0.076 Uiso 1 1 calc R U . . .
C112 C 0.3139(5) 0.6321(4) 0.6271(7) 0.070(6) Uani 1 1 d . . . . .
H112 H 0.327486 0.638682 0.648185 0.083 Uiso 1 1 calc R U . . .
C134 C -0.0654(5) 0.1833(5) 0.6597(7) 0.070(5) Uani 1 1 d . . . . .
H134 H -0.084429 0.171416 0.660478 0.084 Uiso 1 1 calc R U . . .
C121 C 0.3040(5) 0.4643(4) 0.6042(5) 0.059(4) Uani 1 1 d . . . . .
H121 H 0.312732 0.479195 0.622438 0.070 Uiso 1 1 calc R U . . .
C9 C 0.5816(5) 0.2210(6) 0.3432(9) 0.086(7) Uani 1 1 d . . . . .
H9 H 0.566948 0.206588 0.354768 0.104 Uiso 1 1 calc R U . . .
C138 C -0.0425(5) 0.1682(6) 0.6430(9) 0.086(7) Uani 1 1 d . . . . .
H138 H -0.044426 0.148582 0.629358 0.103 Uiso 1 1 calc R U . . .
C133 C -0.0674(5) 0.2939(5) 0.7346(7) 0.070(5) Uani 1 1 d . . . . .
H133 H -0.086563 0.301011 0.746314 0.084 Uiso 1 1 calc R U . . .
C05S C 0.4528(4) 0.2406(4) 0.3160(5) 0.050(3) Uani 1 1 d . . . . .
C55 C 0.2970(5) -0.1204(5) 0.6726(6) 0.065(5) Uani 1 1 d . . . . .
H55 H 0.307274 -0.132001 0.651937 0.078 Uiso 1 1 calc R U . . .
C139 C -0.0117(5) 0.3023(5) 0.7289(6) 0.068(5) Uani 1 1 d . . . . .
H139 H 0.006936 0.313769 0.735159 0.081 Uiso 1 1 calc R U . . .
C97 C 0.2337(7) 0.3681(5) 0.3455(7) 0.084(7) Uani 1 1 d . . . . .
H97 H 0.246576 0.362442 0.367727 0.101 Uiso 1 1 calc R U . . .
C107 C 0.2027(4) 0.6244(4) 0.5002(6) 0.052(4) Uani 1 1 d . . . . .
H107 H 0.191486 0.640983 0.487309 0.062 Uiso 1 1 calc R U . . .
C91 C 0.1928(6) 0.4921(5) 0.3203(9) 0.083(6) Uani 1 1 d . . . . .
C135 C -0.0426(4) 0.3116(4) 0.7411(6) 0.060(4) Uani 1 1 d . . . . .
H135 H -0.045332 0.331336 0.754276 0.072 Uiso 1 1 calc R U . . .
C142 C -0.0134(5) 0.1857(5) 0.6481(7) 0.073(5) Uani 1 1 d . . . . .
H142 H 0.005520 0.176514 0.638295 0.088 Uiso 1 1 calc R U . . .
C27 C 0.6685(3) 0.2972(4) 0.9436(5) 0.045(3) Uani 1 1 d . . . . .
H27 H 0.690375 0.302301 0.943674 0.054 Uiso 1 1 calc R U . . .
C84 C 0.1784(6) 0.5470(5) 0.3143(7) 0.096(8) Uani 1 1 d D . . . .
N18 N 0.1747(4) 0.5784(4) 0.3281(6) 0.076(4) Uani 1 1 d D . . . .
C81 C 0.1871(4) 0.5844(5) 0.3645(7) 0.068(4) Uani 1 1 d . . . . .
H81 H 0.185368 0.605160 0.374950 0.081 Uiso 1 1 calc R U . . .
C85 C 0.2032(5) 0.5607(5) 0.3888(8) 0.085(6) Uani 1 1 d . . . . .
H85 H 0.211529 0.565238 0.414628 0.101 Uiso 1 1 calc R U . . .
C89 C 0.2054(6) 0.5313(5) 0.3715(9) 0.090(7) Uani 1 1 d . . . . .
H89 H 0.216833 0.515273 0.385034 0.108 Uiso 1 1 calc R U . . .
C88 C 0.1920(6) 0.5248(6) 0.3366(8) 0.083(6) Uani 1 1 d . . . . .
C86 C 0.1487(6) 0.5021(6) 0.2208(8) 0.090(7) Uani 1 1 d . . . . .
H86 H 0.148094 0.481239 0.210368 0.108 Uiso 1 1 calc R U . . .
C94 C 0.2020(8) 0.3872(5) 0.2735(9) 0.106(10) Uani 1 1 d . . . . .
H94 H 0.192606 0.393579 0.248901 0.127 Uiso 1 1 calc R U . . .
C87 C 0.1618(5) 0.5105(5) 0.2593(6) 0.067(4) Uani 1 1 d D . . . .
C90 C 0.1802(5) 0.4865(4) 0.2820(7) 0.071(4) Uani 1 1 d D . . . .
C120 C 0.2685(7) 0.4527(5) 0.5533(8) 0.093(8) Uani 1 1 d . . . . .
H120 H 0.250755 0.457986 0.537162 0.112 Uiso 1 1 calc R U . . .
C119 C 0.2714(6) 0.5090(5) 0.5751(7) 0.074(6) Uani 1 1 d . . . . .
C82 C 0.1359(8) 0.5312(8) 0.1989(11) 0.143(14) Uani 1 1 d . . . . .
H82 H 0.128272 0.530286 0.172034 0.172 Uiso 1 1 calc R U . . .

loop_
_atom_site_aniso_label
_atom_site_aniso_U_11
_atom_site_aniso_U_22
_atom_site_aniso_U_33
_atom_site_aniso_U_23
_atom_site_aniso_U_13
_atom_site_aniso_U_12
Gd4 0.0373(3) 0.0327(3) 0.0336(3) 0.0012(3) -0.0025(3) -0.0003(2)
Gd2 0.0348(3) 0.0381(3) 0.0320(3) 0.0034(3) 0.0004(2) -0.0022(2)
Gd3 0.0346(3) 0.0364(3) 0.0333(3) 0.0030(3) -0.0015(3) -0.0004(2)
Gd1 0.0364(3) 0.0387(3) 0.0319(3) 0.0010(3) 0.0020(3) -0.0020(2)
O9 0.048(5) 0.030(4) 0.023(4) 0.003(3) 0.006(4) 0.003(3)
O18 0.044(5) 0.037(4) 0.024(3) 0.005(3) 0.003(3) 0.001(4)
O007 0.039(4) 0.037(4) 0.023(4) -0.003(3) 0.001(3) 0.003(3)
O16 0.036(4) 0.044(5) 0.032(4) -0.010(4) 0.000(4) 0.006(4)
O20 0.033(4) 0.035(4) 0.036(4) 0.000(4) 0.000(4) -0.004(3)
O00A 0.039(4) 0.034(4) 0.031(4) 0.001(3) 0.000(4) 0.012(3)
O00B 0.029(4) 0.041(5) 0.040(5) 0.003(4) -0.002(3) -0.003(3)
O1 0.033(4) 0.035(4) 0.045(5) -0.002(4) 0.000(4) 0.007(3)
O3 0.043(5) 0.045(5) 0.026(4) -0.002(4) 0.004(4) -0.009(4)
O15 0.048(5) 0.035(4) 0.039(5) 0.001(4) 0.009(4) 0.006(4)
O17 0.037(4) 0.031(4) 0.037(4) 0.007(3) -0.009(4) -0.001(3)
O4 0.047(5) 0.035(4) 0.032(4) 0.002(3) -0.002(4) 0.003(4)
O00H 0.028(4) 0.039(4) 0.035(4) -0.006(4) 0.004(3) -0.004(3)
O6 0.039(5) 0.037(4) 0.036(4) 0.006(4) -0.008(4) -0.011(4)
O10 0.037(5) 0.045(5) 0.035(4) 0.000(4) 0.003(4) 0.002(4)
O21 0.045(5) 0.039(5) 0.055(6) -0.003(5) 0.000(5) 0.005(4)
O13 0.044(5) 0.043(4) 0.026(4) 0.002(4) 0.004(4) 0.006(4)
O5 0.051(5) 0.061(6) 0.019(4) 0.003(4) 0.000(4) 0.000(5)
O11 0.034(4) 0.040(4) 0.037(4) 0.006(4) 0.000(4) -0.005(3)
O2 0.061(7) 0.084(9) 0.040(5) -0.004(6) 0.013(5) 0.001(6)
N1 0.023(4) 0.040(5) 0.038(5) 0.002(4) 0.009(4) 0.004(4)
C50 0.034(5) 0.032(5) 0.028(5) 0.003(5) -0.003(4) 0.009(4)
O8 0.036(4) 0.044(5) 0.039(4) 0.001(4) -0.004(4) 0.004(4)
O7 0.034(4) 0.043(5) 0.031(4) 0.007(4) -0.004(3) -0.003(3)
N10 0.060(7) 0.039(5) 0.034(5) 0.005(4) 0.008(5) 0.012(5)
C158 0.031(5) 0.022(4) 0.031(5) 0.005(4) 0.001(4) 0.000(4)
O14 0.045(5) 0.052(5) 0.040(5) 0.004(4) -0.009(4) 0.003(4)
O19 0.035(4) 0.042(5) 0.035(4) 0.002(4) 0.000(4) -0.009(4)
C100 0.027(5) 0.031(4) 0.033(5) 0.003(4) -0.003(5) -0.009(4)
C136 0.031(5) 0.046(6) 0.032(6) 0.003(5) 0.006(4) 0.004(4)
C153 0.043(5) 0.023(5) 0.037(6) -0.010(5) 0.001(5) 0.001(4)
C76 0.030(5) 0.042(6) 0.043(6) -0.001(5) -0.005(5) -0.005(5)
C103 0.037(5) 0.025(4) 0.020(4) 0.000(4) 0.003(4) 0.000(4)
N12 0.065(8) 0.034(5) 0.053(7) 0.001(5) 0.010(6) -0.012(5)
C101 0.034(5) 0.027(4) 0.026(5) 0.001(4) 0.003(4) -0.005(4)
C159 0.035(5) 0.039(6) 0.032(5) -0.006(5) -0.003(4) -0.009(4)
C130 0.029(5) 0.030(5) 0.023(4) -0.002(4) -0.005(4) 0.003(4)
C104 0.038(6) 0.032(5) 0.025(5) 0.003(4) -0.004(4) 0.008(4)
N4 0.035(5) 0.058(7) 0.054(7) 0.004(6) 0.009(5) 0.002(5)
N14 0.029(4) 0.052(6) 0.036(5) 0.002(5) -0.001(4) 0.003(4)
O12 0.046(5) 0.052(5) 0.039(4) 0.001(4) 0.000(4) 0.000(4)
C102 0.023(4) 0.029(4) 0.021(4) -0.001(4) 0.002(4) 0.006(4)
N6 0.053(5) 0.024(4) 0.048(6) 0.017(5) -0.010(5) 0.003(4)
N9 0.048(6) 0.051(6) 0.044(6) -0.002(5) 0.013(6) 0.003(5)
C30 0.036(5) 0.031(5) 0.025(4) -0.003(4) 0.000(4) 0.005(4)
C22 0.031(5) 0.038(6) 0.019(4) 0.003(4) -0.006(4) 0.001(4)
N21 0.035(5) 0.040(5) 0.047(6) 0.001(5) -0.009(5) 0.002(4)
N11 0.068(9) 0.048(6) 0.051(7) 0.002(5) 0.009(6) 0.001(6)
C51 0.035(5) 0.040(6) 0.046(6) 0.009(5) -0.005(5) -0.012(5)
C49 0.023(4) 0.039(6) 0.028(4) 0.002(4) -0.004(4) 0.002(4)
C25 0.029(5) 0.041(6) 0.032(5) 0.002(4) 0.003(4) -0.003(4)
C106 0.032(5) 0.035(5) 0.021(4) -0.002(4) 0.002(4) 0.002(4)
C98 0.043(6) 0.030(5) 0.036(6) 0.001(4) -0.011(5) 0.003(5)
C57 0.050(7) 0.043(6) 0.033(5) 0.003(5) 0.003(5) 0.004(5)
C105 0.028(5) 0.036(5) 0.028(5) -0.005(4) -0.001(4) -0.005(4)
N23 0.075(9) 0.045(6) 0.051(7) -0.001(6) -0.015(7) 0.017(6)
C129 0.038(6) 0.036(5) 0.031(5) 0.004(4) -0.001(5) 0.010(5)
C131 0.032(5) 0.026(4) 0.027(4) 0.009(4) 0.007(4) -0.006(4)
N8 0.034(5) 0.088(10) 0.037(6) 0.009(6) 0.001(4) 0.009(6)
C19 0.046(6) 0.054(8) 0.038(6) -0.003(6) 0.000(5) -0.011(6)
C155 0.038(5) 0.024(5) 0.025(4) 0.003(4) -0.001(4) 0.002(4)
C24 0.027(4) 0.045(6) 0.032(5) -0.002(5) 0.003(4) 0.007(4)
N2 0.035(5) 0.037(5) 0.047(6) 0.008(5) -0.001(5) -0.005(4)
C132 0.030(5) 0.037(5) 0.027(4) -0.001(4) -0.001(4) -0.001(4)
C64 0.062(9) 0.046(6) 0.042(6) 0.004(5) 0.009(6) -0.001(6)
C74 0.036(6) 0.040(6) 0.031(5) 0.003(5) -0.010(5) 0.003(4)
C111 0.047(6) 0.033(5) 0.033(6) 0.002(5) -0.006(5) 0.001(5)
C71 0.038(6) 0.034(5) 0.028(5) 0.006(4) -0.010(4) -0.006(4)
C56 0.027(5) 0.043(5) 0.042(6) 0.000(5) 0.004(5) -0.013(4)
C47 0.040(6) 0.045(7) 0.030(5) -0.006(5) -0.002(5) 0.007(5)
C20 0.044(6) 0.067(10) 0.037(6) 0.008(6) -0.001(5) -0.004(6)
C5 0.021(4) 0.040(5) 0.021(4) -0.001(4) -0.001(4) -0.003(4)
C156 0.034(5) 0.031(5) 0.033(5) 0.004(4) 0.004(4) -0.005(4)
N24 0.058(7) 0.038(5) 0.056(7) -0.002(5) 0.000(6) -0.004(5)
C48 0.043(6) 0.055(8) 0.037(6) 0.011(6) -0.006(5) 0.006(6)
C146 0.035(5) 0.038(6) 0.034(6) -0.008(5) 0.005(5) -0.008(4)
C21 0.034(5) 0.040(6) 0.021(4) -0.006(5) -0.002(4) 0.008(4)
C4 0.035(5) 0.038(5) 0.033(6) -0.003(4) 0.006(5) 0.002(4)
C99 0.031(5) 0.027(4) 0.034(5) 0.005(4) 0.008(4) 0.005(4)
C127 0.046(7) 0.044(6) 0.019(4) -0.008(4) 0.000(5) 0.003(5)
N16 0.038(5) 0.046(6) 0.049(7) -0.002(5) 0.002(5) -0.004(4)
C79 0.035(6) 0.034(5) 0.032(5) -0.003(4) -0.003(4) -0.003(4)
C110 0.043(6) 0.039(5) 0.036(6) -0.009(5) -0.004(5) 0.011(5)
C117 0.050(7) 0.049(6) 0.045(7) -0.005(6) -0.005(6) 0.010(5)
C149 0.033(5) 0.040(6) 0.042(7) -0.002(5) 0.007(5) 0.009(5)
C23 0.027(5) 0.028(5) 0.026(4) -0.001(4) 0.001(4) -0.004(4)
C141 0.032(5) 0.052(7) 0.041(7) 0.002(6) -0.002(5) 0.000(5)
C62 0.062(9) 0.038(6) 0.037(6) 0.008(5) 0.005(6) 0.014(6)
C124 0.058(8) 0.048(6) 0.046(7) -0.004(6) 0.000(6) 0.008(6)
C143 0.045(6) 0.040(6) 0.056(8) 0.003(6) 0.016(6) -0.005(5)
C2 0.037(6) 0.048(7) 0.032(6) 0.016(5) -0.001(5) 0.006(5)
C72 0.063(9) 0.036(6) 0.040(6) 0.009(5) -0.001(6) -0.003(6)
C154 0.039(6) 0.038(6) 0.038(6) -0.002(5) 0.003(5) -0.001(5)
C17 0.029(5) 0.054(7) 0.024(5) -0.008(5) 0.003(4) -0.005(5)
C46 0.035(5) 0.044(7) 0.034(5) 0.006(5) -0.005(4) 0.004(5)
N22 0.042(6) 0.042(5) 0.039(6) 0.006(5) -0.003(5) 0.001(4)
N15 0.035(5) 0.064(7) 0.044(6) -0.005(6) 0.008(5) -0.008(5)
N3 0.049(6) 0.060(8) 0.068(9) 0.015(7) -0.002(6) -0.006(6)
C63 0.059(8) 0.044(5) 0.037(6) -0.001(5) -0.001(6) -0.008(5)
C125 0.054(8) 0.038(5) 0.027(5) 0.001(4) -0.003(5) 0.001(5)
N7 0.067(7) 0.082(11) 0.053(7) 0.014(8) -0.006(6) 0.007(7)
C52 0.036(5) 0.022(4) 0.027(4) 0.000(4) -0.010(4) -0.008(4)
C61 0.048(7) 0.043(6) 0.036(6) 0.006(5) -0.006(5) 0.003(5)
C157 0.025(4) 0.028(5) 0.023(4) -0.004(4) 0.002(4) 0.002(4)
C37 0.040(5) 0.045(7) 0.036(6) -0.007(5) 0.001(4) 0.006(5)
C44 0.044(6) 0.073(11) 0.050(8) 0.002(7) -0.004(6) -0.007(7)
C54 0.033(6) 0.039(5) 0.029(5) -0.011(5) 0.005(5) -0.005(4)
C6 0.062(8) 0.064(10) 0.057(10) 0.021(8) 0.010(8) 0.001(7)
C36 0.050(7) 0.096(14) 0.071(9) 0.037(10) 0.001(6) 0.029(8)
C12 0.036(5) 0.053(8) 0.054(8) 0.003(6) 0.001(6) 0.001(5)
N13 0.037(5) 0.050(6) 0.058(8) -0.002(6) 0.010(6) -0.003(5)
C140 0.037(5) 0.047(7) 0.055(8) -0.003(6) 0.004(6) 0.000(5)
C33 0.044(6) 0.076(11) 0.060(8) 0.021(9) 0.001(6) 0.003(7)
C29 0.040(5) 0.042(7) 0.035(5) 0.003(5) 0.000(4) 0.011(5)
C11 0.032(5) 0.049(7) 0.039(6) -0.002(5) 0.008(5) -0.006(5)
C77 0.027(5) 0.034(5) 0.041(5) 0.003(5) 0.001(5) -0.010(4)
C8 0.044(6) 0.060(8) 0.043(7) 0.004(6) -0.005(6) -0.011(5)
C10 0.029(5) 0.052(6) 0.032(6) 0.005(5) 0.005(5) -0.007(4)
C78 0.035(5) 0.038(5) 0.034(5) 0.001(4) 0.007(4) -0.001(4)
C38 0.045(6) 0.056(8) 0.053(8) 0.014(7) -0.009(6) 0.001(6)
C31 0.066(8) 0.107(17) 0.053(8) 0.023(11) -0.001(7) -0.008(10)
C126 0.063(9) 0.036(5) 0.028(5) 0.000(4) -0.014(6) -0.003(5)
C151 0.043(5) 0.025(5) 0.043(6) -0.001(5) 0.002(5) 0.005(4)
C65 0.080(12) 0.046(6) 0.046(7) 0.002(6) 0.019(8) -0.003(7)
C137 0.042(6) 0.067(8) 0.028(6) -0.006(6) -0.002(5) 0.004(5)
C58 0.069(10) 0.043(6) 0.038(6) -0.008(5) 0.009(7) -0.006(6)
C40 0.045(7) 0.083(13) 0.071(11) 0.023(10) 0.003(8) -0.010(8)
C70 0.069(10) 0.033(6) 0.056(8) 0.003(6) 0.012(7) -0.003(6)
C7 0.048(7) 0.045(7) 0.048(8) 0.010(6) 0.002(7) 0.002(5)
C128 0.031(5) 0.039(5) 0.036(5) 0.006(4) 0.001(5) -0.004(4)
C45 0.045(6) 0.051(8) 0.042(6) -0.002(6) -0.002(5) 0.015(6)
C147 0.036(6) 0.056(8) 0.064(10) -0.022(8) -0.005(6) -0.005(5)
C32 0.045(7) 0.065(10) 0.051(7) 0.018(8) 0.005(6) 0.007(7)
C16 0.052(7) 0.076(11) 0.050(8) 0.014(8) -0.004(7) -0.005(7)
C150 0.039(6) 0.053(8) 0.041(7) -0.012(6) 0.011(5) -0.004(5)
C145 0.037(5) 0.039(6) 0.047(7) -0.001(6) 0.007(5) -0.001(4)
C042 0.038(5) 0.053(7) 0.056(9) 0.006(6) -0.004(6) -0.008(5)
C68 0.067(10) 0.045(6) 0.059(9) 0.004(6) 0.008(8) -0.004(7)
C73 0.031(5) 0.035(5) 0.034(5) 0.000(4) 0.004(5) 0.003(4)
C152 0.036(5) 0.035(6) 0.020(4) 0.003(4) -0.007(4) 0.000(4)
C046 0.076(10) 0.038(6) 0.036(6) 0.001(5) 0.004(6) 0.006(6)
C59 0.073(11) 0.050(7) 0.052(8) -0.001(7) 0.018(8) -0.008(7)
C60 0.040(7) 0.051(6) 0.041(6) 0.003(5) 0.008(5) 0.000(5)
C109 0.043(7) 0.046(7) 0.072(11) -0.006(7) -0.009(7) -0.007(5)
C69 0.064(10) 0.047(6) 0.045(7) -0.010(6) 0.001(7) -0.020(7)
C83 0.051(8) 0.053(7) 0.051(7) 0.007(6) 0.026(6) 0.014(6)
C115 0.058(8) 0.044(6) 0.031(6) 0.015(5) 0.002(5) 0.004(5)
C35 0.048(6) 0.036(6) 0.040(6) 0.005(5) -0.005(5) -0.008(5)
N19 0.107(15) 0.075(9) 0.109(13) 0.017(9) -0.009(11) 0.015(10)
C75 0.033(5) 0.034(5) 0.031(5) 0.001(4) 0.005(4) 0.011(4)
C122 0.071(10) 0.043(7) 0.062(9) -0.003(7) -0.020(8) 0.001(7)
C66 0.070(11) 0.044(6) 0.058(8) 0.005(6) 0.013(8) -0.013(7)
N5 0.046(6) 0.027(5) 0.034(5) 0.000(4) -0.004(4) 0.001(4)
C43 0.045(6) 0.073(11) 0.042(7) 0.004(7) -0.005(6) 0.002(7)
C144 0.039(6) 0.062(8) 0.066(10) -0.011(7) 0.000(6) -0.002(5)
C118 0.072(10) 0.048(6) 0.061(10) 0.004(7) -0.019(8) 0.006(6)
C15 0.039(6) 0.055(8) 0.057(8) 0.009(7) 0.006(6) -0.008(6)
C39 0.039(6) 0.074(11) 0.059(9) 0.009(8) 0.002(6) -0.004(7)
C92 0.068(11) 0.052(7) 0.084(11) 0.012(7) 0.002(9) -0.007(7)
C13 0.028(6) 0.104(14) 0.053(8) 0.016(9) 0.010(6) 0.002(7)
C1 0.042(6) 0.054(7) 0.061(10) 0.027(7) 0.009(7) -0.004(6)
C116 0.069(10) 0.056(7) 0.062(10) 0.006(8) -0.019(8) 0.019(7)
C95 0.097(15) 0.038(7) 0.104(14) -0.020(8) -0.039(12) -0.006(8)
C41 0.041(7) 0.098(14) 0.055(9) 0.013(9) 0.000(7) -0.003(8)
C96 0.23(4) 0.051(9) 0.069(11) 0.003(9) -0.057(17) 0.027(15)
C18 0.043(6) 0.076(10) 0.028(5) 0.004(6) 0.000(5) -0.020(7)
C14 0.031(6) 0.075(10) 0.044(7) 0.009(7) 0.002(5) 0.005(6)
C26 0.041(6) 0.060(9) 0.038(6) -0.001(6) -0.004(5) 0.005(6)
C34 0.040(5) 0.057(8) 0.042(6) 0.007(6) -0.005(5) -0.002(6)
C3 0.045(6) 0.056(8) 0.068(11) 0.025(8) 0.002(7) 0.010(6)
C148 0.038(6) 0.041(6) 0.045(7) -0.014(6) -0.004(5) -0.005(5)
C53 0.047(7) 0.044(7) 0.053(7) 0.005(6) 0.006(6) 0.003(6)
C28 0.051(7) 0.088(13) 0.057(8) 0.015(10) 0.004(7) 0.010(8)
C113 0.047(7) 0.048(7) 0.062(9) 0.002(7) -0.006(6) -0.007(6)
C114 0.087(12) 0.047(6) 0.091(14) -0.015(8) -0.034(10) 0.012(7)
C80 0.11(2) 0.082(12) 0.121(16) 0.040(12) -0.019(15) 0.003(14)
C123 0.057(8) 0.041(6) 0.042(7) -0.002(5) -0.003(6) 0.005(6)
C93 0.044(7) 0.050(7) 0.077(10) -0.001(7) 0.004(7) 0.000(6)
C67 0.093(13) 0.050(7) 0.039(7) 0.002(6) 0.010(8) -0.009(8)
N17 0.122(17) 0.080(11) 0.096(13) 0.035(10) 0.010(11) 0.022(11)
C108 0.052(8) 0.050(8) 0.058(9) 0.000(7) -0.016(7) 0.007(6)
N20 0.071(10) 0.052(7) 0.106(12) 0.002(7) -0.008(9) 0.008(7)
C42 0.048(7) 0.084(13) 0.058(9) 0.019(9) 0.006(7) -0.006(8)
C112 0.073(11) 0.045(7) 0.090(14) 0.000(8) -0.035(10) 0.015(7)
C134 0.060(9) 0.054(8) 0.097(15) -0.002(8) 0.009(10) -0.006(7)
C121 0.085(11) 0.038(6) 0.053(8) -0.009(6) -0.011(8) 0.006(7)
C9 0.060(8) 0.083(14) 0.117(19) 0.042(13) 0.006(11) -0.006(9)
C138 0.065(10) 0.076(12) 0.116(19) -0.031(13) 0.013(11) -0.014(8)
C133 0.055(8) 0.066(9) 0.089(14) -0.020(9) 0.016(9) 0.000(7)
C05S 0.045(6) 0.060(9) 0.045(7) -0.001(6) 0.008(5) -0.003(6)
C55 0.070(11) 0.065(8) 0.059(9) 0.000(8) 0.028(9) 0.007(8)
C139 0.059(8) 0.071(10) 0.074(12) -0.024(9) 0.008(9) -0.002(8)
C97 0.127(19) 0.044(7) 0.082(13) -0.016(8) -0.029(13) 0.001(9)
C107 0.039(7) 0.043(6) 0.073(10) 0.004(7) -0.015(7) 0.003(5)
C91 0.082(14) 0.065(8) 0.102(13) 0.017(8) -0.008(11) 0.011(9)
C135 0.056(8) 0.062(9) 0.063(10) -0.015(8) 0.015(8) -0.003(6)
C142 0.064(9) 0.073(10) 0.084(14) -0.019(10) 0.013(10) -0.009(8)
C27 0.037(6) 0.050(8) 0.048(7) 0.007(6) -0.007(5) -0.004(6)
C84 0.13(2) 0.066(9) 0.091(12) -0.001(8) -0.018(13) 0.007(11)
N18 0.082(11) 0.059(8) 0.086(10) -0.002(8) 0.012(9) -0.006(8)
C81 0.065(11) 0.053(9) 0.085(11) -0.001(8) 0.008(9) -0.011(7)
C85 0.088(15) 0.064(10) 0.102(15) 0.009(9) 0.002(12) -0.015(10)
C89 0.098(17) 0.056(9) 0.116(15) 0.013(10) -0.016(13) -0.004(10)
C88 0.092(15) 0.067(9) 0.090(12) 0.013(8) 0.004(10) 0.006(10)
C86 0.112(18) 0.076(12) 0.081(12) -0.006(10) -0.002(12) 0.005(12)
C94 0.16(3) 0.055(9) 0.101(16) -0.004(9) -0.047(18) 0.024(13)
C87 0.083(12) 0.063(8) 0.056(8) 0.005(7) 0.015(8) 0.014(8)
C90 0.060(10) 0.059(8) 0.093(11) 0.025(7) 0.014(8) 0.010(7)
C120 0.126(19) 0.055(9) 0.099(17) -0.004(10) -0.052(15) 0.016(10)
C119 0.092(13) 0.049(7) 0.082(13) -0.007(8) -0.021(10) 0.018(7)
C82 0.19(4) 0.105(16) 0.13(2) 0.027(13) -0.05(2) -0.012(19)

loop_
_atom_type_symbol
_atom_type_description
_atom_type_scat_dispersion_real
_atom_type_scat_dispersion_imag
_atom_type_scat_source
C C 0.0033 0.0016 'International Tables Vol C Tables 4.2.6.8 and 6.1.1.4'
H H 0.0000 0.0000 'International Tables Vol C Tables 4.2.6.8 and 6.1.1.4'
N N 0.0061 0.0033 'International Tables Vol C Tables 4.2.6.8 and 6.1.1.4'
O O 0.0106 0.0060 'International Tables Vol C Tables 4.2.6.8 and 6.1.1.4'
Gd Gd -0.1653 3.9035 'International Tables Vol C Tables 4.2.6.8 and 6.1.1.4'

loop_
_geom_angle_atom_site_label_1
_geom_angle_atom_site_label_2
_geom_angle_atom_site_label_3
_geom_angle
_geom_angle_site_symmetry_1
_geom_angle_site_symmetry_3
_geom_angle_publ_flag
O00A Gd4 O19 75.0(3) . . ?
O00A Gd4 O7 123.8(3) . . ?
O19 Gd4 O7 72.8(3) . . ?
O00A Gd4 O1 77.7(3) . 6 ?
O19 Gd4 O1 147.7(3) . 6 ?
O7 Gd4 O1 138.3(3) . 6 ?
O00A Gd4 O21 142.3(3) . . ?
O19 Gd4 O21 142.6(3) . . ?
O7 Gd4 O21 81.5(3) . . ?
O1 Gd4 O21 66.0(3) 6 . ?
O00A Gd4 O15 76.9(3) . 6 ?
O19 Gd4 O15 114.4(3) . 6 ?
O7 Gd4 O15 76.2(3) . 6 ?
O1 Gd4 O15 75.2(3) 6 6 ?
O21 Gd4 O15 84.2(3) . 6 ?
O00A Gd4 N1 83.8(3) . 3_566 ?
O19 Gd4 N1 85.5(4) . 3_566 ?
O7 Gd4 N1 136.5(3) . 3_566 ?
O1 Gd4 N1 74.6(3) 6 3_566 ?
O21 Gd4 N1 95.5(4) . 3_566 ?
O15 Gd4 N1 147.0(3) 6 3_566 ?
O00A Gd4 N2 137.1(4) . 3_566 ?
O19 Gd4 N2 75.7(4) . 3_566 ?
O7 Gd4 N2 74.9(3) . 3_566 ?
O1 Gd4 N2 115.3(3) 6 3_566 ?
O21 Gd4 N2 71.6(4) . 3_566 ?
O15 Gd4 N2 144.6(4) 6 3_566 ?
N1 Gd4 N2 63.2(3) 3_566 3_566 ?
O9 Gd2 O4 79.2(3) . . ?
O9 Gd2 O14 135.4(4) . . ?
O4 Gd2 O14 82.0(4) . . ?
O9 Gd2 O00B 72.0(3) . . ?
O4 Gd2 O00B 120.4(3) . . ?
O14 Gd2 O00B 83.7(4) . . ?
O9 Gd2 O17 89.8(3) . . ?
O4 Gd2 O17 147.3(3) . . ?
O14 Gd2 O17 124.9(3) . . ?
O00B Gd2 O17 84.0(3) . . ?
O9 Gd2 O18 132.3(3) . . ?
O4 Gd2 O18 148.3(3) . . ?
O14 Gd2 O18 71.9(3) . . ?
O00B Gd2 O18 74.9(3) . . ?
O17 Gd2 O18 53.1(3) . . ?
O9 Gd2 N22 74.2(4) . 4_656 ?
O4 Gd2 N22 76.2(4) . 4_656 ?
O14 Gd2 N22 138.5(4) . 4_656 ?
O00B Gd2 N22 137.8(4) . 4_656 ?
O17 Gd2 N22 71.2(4) . 4_656 ?
O18 Gd2 N22 112.2(3) . 4_656 ?
O9 Gd2 N21 137.2(4) . 4_656 ?
O4 Gd2 N21 83.5(4) . 4_656 ?
O14 Gd2 N21 79.2(4) . 4_656 ?
O00B Gd2 N21 148.3(4) . 4_656 ?
O17 Gd2 N21 84.3(4) . 4_656 ?
O18 Gd2 N21 74.4(3) . 4_656 ?
N22 Gd2 N21 63.7(4) 4_656 4_656 ?
O16 Gd3 O20 128.7(3) 6 . ?
O16 Gd3 O8 79.1(3) 6 . ?
O20 Gd3 O8 81.1(3) . . ?
O16 Gd3 O11 130.2(3) 6 . ?
O20 Gd3 O11 79.7(3) . . ?
O8 Gd3 O11 150.6(3) . . ?
O16 Gd3 O007 76.7(3) 6 . ?
O20 Gd3 O007 76.3(3) . . ?
O8 Gd3 O007 123.9(3) . . ?
O11 Gd3 O007 72.2(3) . . ?
O16 Gd3 O12 83.0(4) 6 . ?
O20 Gd3 O12 130.3(3) . . ?
O8 Gd3 O12 148.1(3) . . ?
O11 Gd3 O12 52.6(3) . . ?
O007 Gd3 O12 76.4(3) . . ?
O16 Gd3 N9 83.1(4) 6 7_556 ?
O20 Gd3 N9 136.0(4) . 7_556 ?
O8 Gd3 N9 76.3(4) . 7_556 ?
O11 Gd3 N9 103.1(4) . 7_556 ?
O007 Gd3 N9 147.1(4) . 7_556 ?
O12 Gd3 N9 75.4(4) . 7_556 ?
O16 Gd3 N10 140.2(4) 6 7_556 ?
O20 Gd3 N10 74.3(4) . 7_556 ?
O8 Gd3 N10 72.9(4) . 7_556 ?
O11 Gd3 N10 80.6(4) . 7_556 ?
O007 Gd3 N10 142.8(3) . 7_556 ?
O12 Gd3 N10 106.6(4) . 7_556 ?
N9 Gd3 N10 63.3(4) 7_556 7_556 ?
O16 Gd3 C79 105.6(4) 6 . ?
O20 Gd3 C79 104.0(4) . . ?
O8 Gd3 C79 167.2(4) . . ?
O11 Gd3 C79 26.4(3) . . ?
O007 Gd3 C79 68.9(3) . . ?
O12 Gd3 C79 26.7(4) . . ?
N9 Gd3 C79 92.3(4) 7_556 . ?
N10 Gd3 C79 96.9(4) 7_556 . ?
O00H Gd1 O5 131.7(3) . 6_554 ?
O00H Gd1 O13 76.5(3) . . ?
O5 Gd1 O13 83.1(4) 6_554 . ?
O00H Gd1 O10 82.5(3) . . ?
O5 Gd1 O10 144.8(4) 6_554 . ?
O13 Gd1 O10 118.4(3) . . ?
O00H Gd1 O3 137.8(3) . . ?
O5 Gd1 O3 73.7(3) 6_554 . ?
O13 Gd1 O3 74.3(3) . . ?
O10 Gd1 O3 85.3(3) . . ?
O00H Gd1 O6 81.4(3) . 6_554 ?
O5 Gd1 O6 53.0(3) 6_554 6_554 ?
O13 Gd1 O6 84.1(3) . 6_554 ?
O10 Gd1 O6 148.1(3) . 6_554 ?
O3 Gd1 O6 124.4(3) . 6_554 ?
O00H Gd1 N5 138.6(3) . 8_546 ?
O5 Gd1 N5 71.7(4) 6_554 8_546 ?
O13 Gd1 N5 144.8(3) . 8_546 ?
O10 Gd1 N5 75.8(3) . 8_546 ?
O3 Gd1 N5 75.3(3) . 8_546 ?
O6 Gd1 N5 99.0(3) 6_554 8_546 ?
O00H Gd1 N6 77.0(4) . 8_546 ?
O5 Gd1 N6 104.5(4) 6_554 8_546 ?
O13 Gd1 N6 149.9(3) . 8_546 ?
O10 Gd1 N6 71.5(3) . 8_546 ?
O3 Gd1 N6 135.8(4) . 8_546 ?
O6 Gd1 N6 78.2(3) 6_554 8_546 ?
N5 Gd1 N6 62.9(4) 8_546 8_546 ?
O00H Gd1 C51 106.5(4) . 6_554 ?
O5 Gd1 C51 26.0(4) 6_554 6_554 ?
O13 Gd1 C51 80.3(4) . 6_554 ?
O10 Gd1 C51 161.1(4) . 6_554 ?
O3 Gd1 C51 97.8(4) . 6_554 ?
O6 Gd1 C51 27.2(3) 6_554 6_554 ?
N5 Gd1 C51 86.9(4) 8_546 6_554 ?
N6 Gd1 C51 94.0(4) 8_546 6_554 ?
C78 O9 Gd2 153.9(9) . . ?
C131 O18 Gd2 86.4(7) . . ?
C158 O007 Gd3 142.6(8) . . ?
C105 O16 Gd3 167.1(9) . 6_554 ?
C132 O20 Gd3 112.7(8) . . ?
C158 O00A Gd4 140.7(8) . . ?
C159 O00B Gd2 136.7(9) . . ?
C24 O1 Gd4 146.1(9) . 6_554 ?
C25 O3 Gd1 117.6(8) . . ?
C105 O15 Gd4 125.1(8) . 6_554 ?
C131 O17 Gd2 92.7(7) . . ?
C25 O4 Gd2 155.1(9) . . ?
C159 O00H Gd1 143.6(8) . . ?
C51 O6 Gd1 91.3(8) . 6 ?
C78 O10 Gd1 123.4(9) . . ?
C106 O13 Gd1 164.3(9) . . ?
C51 O5 Gd1 99.7(8) . 6 ?
C79 O11 Gd3 95.0(8) . . ?
C2 N1 C5 119.1(11) . . ?
C2 N1 Gd4 119.5(8) . 4_656 ?
C5 N1 Gd4 116.6(8) . 4_656 ?
C49 C50 C48 118.7(12) . . ?
C52 O8 Gd3 130.6(8) . . ?
C52 O7 Gd4 136.8(8) . . ?
C54 N10 C57 120.3(12) . . ?
C54 N10 Gd3 121.1(9) . 8_546 ?
C57 N10 Gd3 118.3(9) . 8_546 ?
O007 C158 O00A 123.1(11) . . ?
O007 C158 C155 120.9(11) . . ?
O00A C158 C155 115.9(10) . . ?
C106 O14 Gd2 113.6(9) . . ?
C132 O19 Gd4 165.4(8) . . ?
C99 C100 C102 122.2(11) . . ?
C140 C136 N14 124.2(13) . . ?
C140 C136 C137 120.5(12) . . ?
N14 C136 C137 115.1(11) . . ?
C155 C153 C152 121.2(12) . . ?
C74 C76 C77 119.9(12) . . ?
C74 C76 C79 121.3(13) . . ?
C77 C76 C79 118.7(12) . . ?
C101 C103 C104 120.9(11) . . ?
C101 C103 C106 120.0(10) . . ?
C104 C103 C106 119.0(10) . . ?
C65 N12 C64 101.2(14) . . ?
C103 C101 C99 120.5(11) . . ?
O00B C159 O00H 123.3(12) . . ?
O00B C159 C156 121.3(11) . . ?
O00H C159 C156 115.4(11) . . ?
C129 C130 C128 120.6(11) . . ?
C102 C104 C103 120.7(11) . . ?
C12 N4 C10 101.2(12) . . ?
C133 N14 C136 112.1(13) . . ?
C79 O12 Gd3 91.0(8) . . ?
C104 C102 C100 117.7(11) . . ?
C104 C102 C105 125.1(11) . . ?
C100 C102 C105 116.6(10) . . ?
C30 N6 C27 116.4(11) . . ?
C30 N6 Gd1 117.3(8) . 7_556 ?
C27 N6 Gd1 122.4(9) . 7_556 ?
C53 N9 C56 115.9(13) . . ?
C53 N9 Gd3 120.8(10) . 8_546 ?
C56 N9 Gd3 120.3(9) . 8_546 ?
N6 C30 C34 122.1(12) . . ?
N6 C30 C29 117.1(12) . . ?
C34 C30 C29 120.3(12) . . ?
C23 C22 C20 118.7(11) . . ?
C23 C22 C25 123.6(11) . . ?
C20 C22 C25 117.7(11) . . ?
C108 N21 C111 121.9(13) . . ?
C108 N21 Gd2 118.9(10) . 3_566 ?
C111 N21 Gd2 117.9(9) . 3_566 ?
C63 N11 C65 104.3(14) . . ?
O5 C51 O6 115.0(13) . . ?
O5 C51 C48 120.2(13) . . ?
O6 C51 C48 124.6(13) . . ?
O5 C51 Gd1 54.2(7) . 6 ?
O6 C51 Gd1 61.5(7) . 6 ?
C48 C51 Gd1 173.0(11) . 6 ?
C50 C49 C47 123.8(11) . . ?
C50 C49 C52 120.3(10) . . ?
C47 C49 C52 115.5(11) . . ?
O4 C25 O3 128.2(12) . . ?
O4 C25 C22 118.7(11) . . ?
O3 C25 C22 113.0(11) . . ?
O13 C106 O14 129.1(12) . . ?
O13 C106 C103 115.0(11) . . ?
O14 C106 C103 115.9(11) . . ?
C96 C98 C97 115.3(17) . . ?
C96 C98 C99 121.2(14) . . ?
C97 C98 C99 121.0(14) . . ?
N10 C57 C56 119.9(13) . . ?
N10 C57 C61 120.7(13) . . ?
C56 C57 C61 119.4(13) . . ?
O16 C105 O15 123.2(11) . . ?
O16 C105 C102 122.8(11) . . ?
O15 C105 C102 113.8(11) . . ?
C118 N23 C119 106.0(16) . . ?
C130 C129 C127 121.4(11) . . ?
C130 C129 C132 116.9(11) . . ?
C127 C129 C132 121.6(11) . . ?
O18 C131 O17 123.1(11) . . ?
O18 C131 C128 120.6(11) . . ?
O17 C131 C128 116.1(11) . . ?
C38 N8 C37 112.5(13) . . ?
C21 C19 C18 118.7(13) . . ?
C153 C155 C157 119.1(11) . . ?
C153 C155 C158 121.7(11) . . ?
C157 C155 C158 119.1(11) . . ?
O2 C24 O1 130.1(14) . . ?
O2 C24 C21 117.6(12) . . ?
O1 C24 C21 112.2(11) . . ?
C1 N2 C4 116.8(12) . . ?
C1 N2 Gd4 124.2(10) . 4_656 ?
C4 N2 Gd4 116.5(8) . 4_656 ?
O20 C132 O19 123.0(11) . . ?
O20 C132 C129 119.9(11) . . ?
O19 C132 C129 117.0(11) . . ?
N12 C64 C63 111.4(14) . . ?
N12 C64 C61 127.6(15) . . ?
C63 C64 C61 120.8(15) . . ?
C76 C74 C72 120.9(12) . . ?
N21 C111 C115 118.5(13) . . ?
N21 C111 C110 119.1(12) . . ?
C115 C111 C110 122.3(13) . . ?
C70 C71 C69 118.5(13) . . ?
C70 C71 C72 121.4(13) . . ?
C69 C71 C72 120.2(13) . . ?
C57 C56 N9 115.3(12) . . ?
C57 C56 C60 123.2(13) . . ?
N9 C56 C60 121.4(13) . . ?
C45 C47 C49 113.9(12) . . ?
C18 C20 C22 119.6(14) . . ?
N1 C5 C8 121.8(12) . . ?
N1 C5 C4 120.4(11) . . ?
C8 C5 C4 117.7(12) . . ?
C154 C156 C157 116.8(12) . . ?
C154 C156 C159 123.1(12) . . ?
C157 C156 C159 120.1(11) . . ?
C119 N24 C117 104.9(15) . . ?
C50 C48 C46 119.9(14) . . ?
C50 C48 C51 117.1(13) . . ?
C46 C48 C51 122.7(13) . . ?
C148 C146 C147 117.6(13) . . ?
C148 C146 C145 120.9(12) . . ?
C147 C146 C145 121.1(12) . . ?
C19 C21 C23 121.7(12) . . ?
C19 C21 C24 116.8(11) . . ?
C23 C21 C24 121.3(11) . . ?
C042 C4 N2 120.0(12) . . ?
C042 C4 C5 126.2(12) . . ?
N2 C4 C5 113.7(11) . . ?
C100 C99 C101 117.2(11) . . ?
C100 C99 C98 122.7(12) . . ?
C101 C99 C98 120.0(11) . . ?
C125 C127 C129 117.7(12) . . ?
C143 N16 C145 107.7(13) . . ?
O11 C79 O12 119.4(12) . . ?
O11 C79 C76 123.2(12) . . ?
O12 C79 C76 116.9(12) . . ?
O11 C79 Gd3 58.7(7) . . ?
O12 C79 Gd3 62.3(7) . . ?
C76 C79 Gd3 160.5(10) . . ?
N22 C110 C111 118.4(13) . . ?
N22 C110 C114 121.6(14) . . ?
C111 C110 C114 120.0(13) . . ?
N24 C117 C118 109.1(14) . . ?
N24 C117 C114 128.7(16) . . ?
C118 C117 C114 121.6(16) . . ?
C147 C149 C151 121.8(14) . . ?
C21 C23 C22 119.0(11) . . ?
C142 C141 C137 113.1(15) . . ?
C142 C141 C144 125.7(15) . . ?
C137 C141 C144 120.6(15) . . ?
C61 C62 C58 120.7(13) . . ?
C122 C124 C123 122.2(16) . . ?
C122 C124 C125 120.1(16) . . ?
C123 C124 C125 117.3(14) . . ?
N16 C143 C144 105.7(14) . . ?
N16 C143 C140 131.7(15) . . ?
C144 C143 C140 122.5(14) . . ?
N1 C2 C6 123.4(14) . . ?
C73 C72 C74 115.6(12) . . ?
C73 C72 C71 124.7(13) . . ?
C74 C72 C71 119.5(13) . . ?
C156 C154 C152 122.2(13) . . ?
C15 C17 C16 119.5(13) . . ?
C15 C17 C18 121.4(12) . . ?
C16 C17 C18 119.0(13) . . ?
C45 C46 C48 120.8(13) . . ?
C107 N22 C110 116.0(13) . . ?
C107 N22 Gd2 125.2(10) . 3_566 ?
C110 N22 Gd2 118.5(9) . 3_566 ?
C144 N15 C145 106.6(14) . . ?
C12 N3 C11 103.9(13) . . ?
N11 C63 C64 106.9(14) . . ?
N11 C63 C60 131.1(15) . . ?
C64 C63 C60 122.0(14) . . ?
C126 C125 C127 120.9(13) . . ?
C126 C125 C124 120.7(13) . . ?
C127 C125 C124 117.8(12) . . ?
C38 N7 C36 98.0(15) . . ?
O8 C52 O7 124.1(11) . . ?
O8 C52 C49 124.2(11) . . ?
O7 C52 C49 111.5(10) . . ?
C64 C61 C62 124.3(14) . . ?
C64 C61 C57 118.2(14) . . ?
C62 C61 C57 117.3(13) . . ?
C156 C157 C155 122.1(11) . . ?
C36 C37 C34 124.8(15) . . ?
C36 C37 N8 100.7(14) . . ?
C34 C37 N8 133.8(14) . . ?
C42 C44 C43 117.1(15) . . ?
C42 C44 C45 123.1(16) . . ?
C43 C44 C45 119.2(16) . . ?
N10 C54 C58 123.9(13) . . ?
C9 C6 C2 115.1(17) . . ?
C37 C36 C33 120.5(18) . . ?
C37 C36 N7 116.0(16) . . ?
C33 C36 N7 122.6(17) . . ?
N3 C12 N4 114.0(13) . . ?
N3 C12 C05S 119.4(15) . . ?
N4 C12 C05S 126.4(14) . . ?
C134 N13 C137 112.1(15) . . ?
C136 C140 C139 121.2(15) . . ?
C136 C140 C143 118.4(14) . . ?
C139 C140 C143 120.4(14) . . ?
C29 C33 C32 120.5(16) . . ?
C29 C33 C36 113.9(16) . . ?
C32 C33 C36 125.4(16) . . ?
N5 C29 C33 117.9(14) . . ?
N5 C29 C30 119.8(12) . . ?
C33 C29 C30 122.0(14) . . ?
C10 C11 C8 120.7(13) . . ?
C10 C11 N3 108.2(12) . . ?
C8 C11 N3 131.1(14) . . ?
C75 C77 C76 119.5(12) . . ?
C5 C8 C9 115.2(15) . . ?
C5 C8 C11 119.8(14) . . ?
C9 C8 C11 125.0(16) . . ?
C11 C10 N4 112.6(12) . . ?
C11 C10 C042 124.3(13) . . ?
N4 C10 C042 122.9(13) . . ?
O10 C78 O9 122.1(12) . . ?
O10 C78 C75 120.3(12) . . ?
O9 C78 C75 117.5(12) . . ?
N8 C38 N7 112.3(15) . . ?
N8 C38 C39 128.1(15) . . ?
N7 C38 C39 116.2(16) . . ?
C27 C31 C35 121.6(18) . . ?
C125 C126 C128 122.2(13) . . ?
C149 C151 C152 123.0(13) . . ?
C149 C151 C150 115.1(13) . . ?
C152 C151 C150 121.9(11) . . ?
N12 C65 N11 115.9(15) . . ?
N12 C65 C66 121.6(15) . . ?
N11 C65 C66 121.6(15) . . ?
C141 C137 N13 126.0(15) . . ?
C141 C137 C136 116.9(13) . . ?
N13 C137 C136 117.0(12) . . ?
C54 C58 C62 116.4(13) . . ?
C39 C40 C42 117.4(18) . . ?
C68 C70 C71 122.3(16) . . ?
C3 C7 C042 123.7(16) . . ?
C130 C128 C126 115.9(12) . . ?
C130 C128 C131 120.1(11) . . ?
C126 C128 C131 124.0(12) . . ?
C46 C45 C47 122.2(14) . . ?
C46 C45 C44 122.7(14) . . ?
C47 C45 C44 115.0(14) . . ?
C149 C147 C146 120.8(14) . . ?
C28 C32 C33 118.7(17) . . ?
C14 C16 C17 119.8(16) . . ?
C148 C150 C151 120.9(13) . . ?
N15 C145 N16 107.8(12) . . ?
N15 C145 C146 123.9(13) . . ?
N16 C145 C146 128.1(13) . . ?
C7 C042 C4 118.5(14) . . ?
C7 C042 C10 130.1(15) . . ?
C4 C042 C10 111.3(13) . . ?
C70 C68 C66 118.3(16) . . ?
C75 C73 C72 120.6(13) . . ?
C153 C152 C154 117.9(12) . . ?
C153 C152 C151 120.4(11) . . ?
C154 C152 C151 121.1(11) . . ?
C121 C046 C120 117.0(16) . . ?
C121 C046 C119 123.1(16) . . ?
C120 C046 C119 119.3(18) . . ?
C60 C59 C55 122.9(17) . . ?
C59 C60 C56 119.6(15) . . ?
C59 C60 C63 124.2(15) . . ?
C56 C60 C63 116.1(13) . . ?
C113 C109 C107 121.5(15) . . ?
C67 C69 C71 123.3(15) . . ?
C87 C83 N17 120.7(19) . . ?
C87 C83 C84 119.2(16) . . ?
N17 C83 C84 119.2(18) . . ?
C111 C115 C116 119.0(14) . . ?
C111 C115 C118 115.7(14) . . ?
C116 C115 C118 125.3(14) . . ?
C31 C35 C34 116.6(15) . . ?
C92 N19 C90 96.8(17) . . ?
C77 C75 C73 122.5(12) . . ?
C77 C75 C78 118.4(12) . . ?
C73 C75 C78 119.0(12) . . ?
C124 C122 C120 120.1(18) . . ?
C67 C66 C68 121.4(15) . . ?
C67 C66 C65 122.0(16) . . ?
C68 C66 C65 116.5(15) . . ?
C26 N5 C29 121.7(13) . . ?
C26 N5 Gd1 121.7(10) . 7_556 ?
C29 N5 Gd1 116.1(9) . 7_556 ?
C41 C43 C44 120.5(17) . . ?
N15 C144 C143 111.7(15) . . ?
N15 C144 C141 127.9(16) . . ?
C143 C144 C141 119.7(14) . . ?
N23 C118 C117 106.5(16) . . ?
N23 C118 C115 129.9(17) . . ?
C117 C118 C115 123.6(15) . . ?
C13 C15 C17 122.0(16) . . ?
C40 C39 C38 120.9(17) . . ?
C40 C39 C41 119.0(17) . . ?
C38 C39 C41 117.6(15) . . ?
N20 C92 N19 118.3(18) . . ?
N20 C92 C93 118.3(17) . . ?
N19 C92 C93 123.4(19) . . ?
C15 C13 C05S 115.5(16) . . ?
N2 C1 C3 123.6(14) . . ?
C112 C116 C115 120.9(15) . . ?
C97 C95 C93 126.0(19) . . ?
C43 C41 C39 118.0(16) . . ?
C98 C96 C94 122(2) . . ?
C20 C18 C19 122.1(14) . . ?
C20 C18 C17 117.1(13) . . ?
C19 C18 C17 120.8(12) . . ?
C05S C14 C16 120.8(16) . . ?
N5 C26 C28 120.9(15) . . ?
C37 C34 C35 123.5(14) . . ?
C37 C34 C30 116.7(14) . . ?
C35 C34 C30 119.8(13) . . ?
C7 C3 C1 117.4(15) . . ?
C146 C148 C150 123.2(13) . . ?
N9 C53 C55 126.4(15) . . ?
C32 C28 C26 118.7(17) . . ?
C114 C113 C109 116.9(16) . . ?
C113 C114 C117 124.1(17) . . ?
C113 C114 C110 119.4(16) . . ?
C117 C114 C110 116.4(16) . . ?
N17 C80 C82 134(3) . . ?
C121 C123 C124 117.3(16) . . ?
C95 C93 C92 125.3(18) . . ?
C95 C93 C94 115.6(17) . . ?
C92 C93 C94 118.6(18) . . ?
C69 C67 C66 116.1(16) . . ?
C80 N17 C83 112(2) . . ?
N21 C108 C112 123.9(17) . . ?
C91 N20 C92 104(2) . . ?
C40 C42 C44 122.1(17) . . ?
C116 C112 C108 114.8(18) . . ?
N13 C134 C138 135(2) . . ?
C123 C121 C046 123.9(16) . . ?
C6 C9 C8 125.0(19) . . ?
C134 C138 C142 110(2) . . ?
N14 C133 C135 128.6(18) . . ?
C14 C05S C12 123.9(16) . . ?
C14 C05S C13 121.8(15) . . ?
C12 C05S C13 113.5(14) . . ?
C53 C55 C59 113.5(16) . . ?
C140 C139 C135 111.6(17) . . ?
C95 C97 C98 120(2) . . ?
N22 C107 C109 124.4(15) . . ?
N20 C91 C90 107(2) . . ?
N20 C91 C88 134(2) . . ?
C90 C91 C88 119(2) . . ?
C133 C135 C139 122.0(18) . . ?
C141 C142 C138 124(2) . . ?
C31 C27 N6 123.2(15) . . ?
C88 C84 N18 122(2) . . ?
C88 C84 C83 125(2) . . ?
N18 C84 C83 112.9(19) . . ?
C81 N18 C84 115.0(19) . . ?
N18 C81 C85 124(2) . . ?
C89 C85 C81 115(2) . . ?
C88 C89 C85 122(3) . . ?
C89 C88 C84 122(2) . . ?
C89 C88 C91 120(2) . . ?
C84 C88 C91 118(2) . . ?
C87 C86 C82 111(2) . . ?
C96 C94 C93 115(2) . . ?
C83 C87 C86 124.7(18) . . ?
C83 C87 C90 115.4(18) . . ?
C86 C87 C90 119(2) . . ?
C91 C90 N19 114.0(18) . . ?
C91 C90 C87 122.9(19) . . ?
N19 C90 C87 122(2) . . ?
C046 C120 C122 118(2) . . ?
N24 C119 N23 113.3(16) . . ?
N24 C119 C046 125.3(18) . . ?
N23 C119 C046 120.6(18) . . ?
C80 C82 C86 115(3) . . ?

loop_
_geom_bond_atom_site_label_1
_geom_bond_atom_site_label_2
_geom_bond_distance
_geom_bond_site_symmetry_2
_geom_bond_publ_flag
Gd4 O00A 2.323(9) . ?
Gd4 O19 2.333(10) . ?
Gd4 O7 2.333(9) . ?
Gd4 O1 2.377(9) 6 ?
Gd4 O21 2.420(11) . ?
Gd4 O15 2.424(10) 6 ?
Gd4 N1 2.573(10) 3_566 ?
Gd4 N2 2.606(12) 3_566 ?
Gd2 O9 2.261(8) . ?
Gd2 O4 2.318(10) . ?
Gd2 O14 2.322(10) . ?
Gd2 O00B 2.324(9) . ?
Gd2 O17 2.395(9) . ?
Gd2 O18 2.552(9) . ?
Gd2 N22 2.567(12) 4_656 ?
Gd2 N21 2.592(12) 4_656 ?
Gd3 O16 2.269(9) 6 ?
Gd3 O20 2.302(9) . ?
Gd3 O8 2.368(10) . ?
Gd3 O11 2.391(10) . ?
Gd3 O007 2.405(9) . ?
Gd3 O12 2.471(11) . ?
Gd3 N9 2.548(13) 7_556 ?
Gd3 N10 2.568(12) 7_556 ?
Gd3 C79 2.790(13) . ?
Gd1 O00H 2.335(9) . ?
Gd1 O5 2.341(9) 6_554 ?
Gd1 O13 2.361(10) . ?
Gd1 O10 2.371(10) . ?
Gd1 O3 2.428(9) . ?
Gd1 O6 2.499(10) 6_554 ?
Gd1 N5 2.593(12) 8_546 ?
Gd1 N6 2.608(11) 8_546 ?
Gd1 C51 2.843(15) 6_554 ?
O9 C78 1.285(15) . ?
O18 C131 1.241(14) . ?
O007 C158 1.249(14) . ?
O16 C105 1.247(15) . ?
O20 C132 1.268(15) . ?
O00A C158 1.312(15) . ?
O00B C159 1.268(16) . ?
O1 C24 1.242(16) . ?
O3 C25 1.224(15) . ?
O15 C105 1.297(15) . ?
O17 C131 1.280(14) . ?
O4 C25 1.204(16) . ?
O00H C159 1.285(14) . ?
O6 C51 1.300(17) . ?
O10 C78 1.270(17) . ?
O13 C106 1.211(15) . ?
O5 C51 1.265(17) . ?
O11 C79 1.244(15) . ?
O2 C24 1.180(16) . ?
N1 C2 1.312(17) . ?
N1 C5 1.366(14) . ?
C50 C49 1.359(17) . ?
C50 C48 1.378(18) . ?
O8 C52 1.190(16) . ?
O7 C52 1.330(15) . ?
N10 C54 1.356(16) . ?
N10 C57 1.381(18) . ?
C158 C155 1.498(16) . ?
O14 C106 1.223(16) . ?
O19 C132 1.287(15) . ?
C100 C99 1.361(17) . ?
C100 C102 1.434(16) . ?
C136 C140 1.37(2) . ?
C136 N14 1.392(16) . ?
C136 C137 1.62(2) . ?
C153 C155 1.382(18) . ?
C153 C152 1.394(17) . ?
C76 C74 1.396(19) . ?
C76 C77 1.434(19) . ?
C76 C79 1.479(18) . ?
C103 C101 1.376(16) . ?
C103 C104 1.376(17) . ?
C103 C106 1.527(16) . ?
N12 C65 1.32(2) . ?
N12 C64 1.36(2) . ?
C101 C99 1.417(17) . ?
C159 C156 1.456(18) . ?
C130 C129 1.342(17) . ?
C130 C128 1.402(17) . ?
C104 C102 1.363(15) . ?
N4 C12 1.41(2) . ?
N4 C10 1.423(17) . ?
N14 C133 1.27(2) . ?
O12 C79 1.253(16) . ?
C102 C105 1.449(16) . ?
N6 C30 1.329(17) . ?
N6 C27 1.407(19) . ?
N9 C53 1.34(2) . ?
N9 C56 1.402(19) . ?
C30 C34 1.414(19) . ?
C30 C29 1.428(18) . ?
C22 C23 1.416(15) . ?
C22 C20 1.45(2) . ?
C22 C25 1.513(17) . ?
N21 C108 1.34(2) . ?
N21 C111 1.340(17) . ?
N11 C63 1.34(2) . ?
N11 C65 1.35(2) . ?
C51 C48 1.40(2) . ?
C49 C47 1.443(17) . ?
C49 C52 1.545(16) . ?
C98 C96 1.40(3) . ?
C98 C97 1.45(2) . ?
C98 C99 1.457(17) . ?
C57 C56 1.394(19) . ?
C57 C61 1.43(2) . ?
N23 C118 1.33(2) . ?
N23 C119 1.35(3) . ?
C129 C127 1.389(19) . ?
C129 C132 1.495(17) . ?
C131 C128 1.490(18) . ?
N8 C38 1.33(2) . ?
N8 C37 1.418(18) . ?
C19 C21 1.386(19) . ?
C19 C18 1.42(2) . ?
C155 C157 1.405(15) . ?
C24 C21 1.557(17) . ?
N2 C1 1.289(19) . ?
N2 C4 1.434(17) . ?
C64 C63 1.38(2) . ?
C64 C61 1.42(2) . ?
C74 C72 1.45(2) . ?
C111 C115 1.416(19) . ?
C111 C110 1.426(19) . ?
C71 C70 1.38(2) . ?
C71 C69 1.39(2) . ?
C71 C72 1.455(18) . ?
C56 C60 1.402(19) . ?
C47 C45 1.41(2) . ?
C20 C18 1.34(2) . ?
C5 C8 1.373(19) . ?
C5 C4 1.442(18) . ?
C156 C154 1.394(18) . ?
C156 C157 1.403(17) . ?
N24 C119 1.31(3) . ?
N24 C117 1.34(2) . ?
C48 C46 1.396(18) . ?
C146 C148 1.327(19) . ?
C146 C147 1.464(19) . ?
C146 C145 1.477(18) . ?
C21 C23 1.394(16) . ?
C4 C042 1.379(19) . ?
C127 C125 1.385(17) . ?
N16 C143 1.294(19) . ?
N16 C145 1.399(18) . ?
C110 N22 1.356(18) . ?
C110 C114 1.50(2) . ?
C117 C118 1.39(2) . ?
C117 C114 1.41(2) . ?
C149 C147 1.371(19) . ?
C149 C151 1.395(18) . ?
C141 C142 1.32(3) . ?
C141 C137 1.34(2) . ?
C141 C144 1.53(2) . ?
C62 C61 1.42(2) . ?
C62 C58 1.46(2) . ?
C124 C122 1.22(2) . ?
C124 C123 1.43(2) . ?
C124 C125 1.57(2) . ?
C143 C144 1.36(2) . ?
C143 C140 1.48(2) . ?
C2 C6 1.40(2) . ?
C72 C73 1.423(19) . ?
C154 C152 1.424(18) . ?
C17 C15 1.38(2) . ?
C17 C16 1.43(2) . ?
C17 C18 1.581(19) . ?
C46 C45 1.35(2) . ?
N22 C107 1.347(19) . ?
N15 C144 1.29(2) . ?
N15 C145 1.317(19) . ?
N3 C12 1.39(2) . ?
N3 C11 1.433(19) . ?
C63 C60 1.44(2) . ?
C125 C126 1.331(19) . ?
N7 C38 1.38(2) . ?
N7 C36 1.50(3) . ?
C37 C36 1.33(2) . ?
C37 C34 1.34(2) . ?
C44 C42 1.41(3) . ?
C44 C43 1.46(2) . ?
C44 C45 1.47(2) . ?
C54 C58 1.38(2) . ?
C6 C9 1.33(3) . ?
C36 C33 1.49(3) . ?
C12 C05S 1.45(2) . ?
N13 C134 1.21(2) . ?
N13 C137 1.38(2) . ?
C140 C139 1.38(2) . ?
C33 C29 1.38(2) . ?
C33 C32 1.41(2) . ?
C29 N5 1.367(17) . ?
C11 C10 1.35(2) . ?
C11 C8 1.40(2) . ?
C77 C75 1.331(18) . ?
C8 C9 1.39(3) . ?
C10 C042 1.474(19) . ?
C78 C75 1.496(18) . ?
C38 C39 1.46(2) . ?
C31 C27 1.32(2) . ?
C31 C35 1.39(3) . ?
C126 C128 1.412(19) . ?
C151 C152 1.446(19) . ?
C151 C150 1.492(19) . ?
C65 C66 1.53(2) . ?
C40 C39 1.38(2) . ?
C40 C42 1.39(3) . ?
C70 C68 1.35(2) . ?
C7 C3 1.31(2) . ?
C7 C042 1.33(2) . ?
C32 C28 1.34(3) . ?
C16 C14 1.37(2) . ?
C150 C148 1.364(19) . ?
C68 C66 1.44(3) . ?
C73 C75 1.420(18) . ?
C046 C121 1.35(2) . ?
C046 C120 1.36(3) . ?
C046 C119 1.53(2) . ?
C59 C60 1.33(2) . ?
C59 C55 1.43(3) . ?
C109 C113 1.38(2) . ?
C109 C107 1.40(2) . ?
C69 C67 1.38(2) . ?
C83 C87 1.41(3) . ?
C83 N17 1.43(2) . ?
C83 C84 1.49(2) . ?
C115 C116 1.44(2) . ?
C115 C118 1.46(2) . ?
C35 C34 1.39(2) . ?
N19 C92 1.39(2) . ?
N19 C90 1.40(2) . ?
C122 C120 1.47(3) . ?
C66 C67 1.41(2) . ?
N5 C26 1.281(19) . ?
C43 C41 1.36(2) . ?
C15 C13 1.33(2) . ?
C39 C41 1.47(3) . ?
C92 N20 1.36(3) . ?
C92 C93 1.49(3) . ?
C13 C05S 1.55(2) . ?
C1 C3 1.42(2) . ?
C116 C112 1.37(3) . ?
C95 C97 1.34(3) . ?
C95 C93 1.38(3) . ?
C96 C94 1.49(3) . ?
C14 C05S 1.27(2) . ?
C26 C28 1.43(2) . ?
C53 C55 1.42(2) . ?
C113 C114 1.37(3) . ?
C80 N17 1.28(4) . ?
C80 C82 1.38(5) . ?
C123 C121 1.32(2) . ?
C93 C94 1.52(3) . ?
C108 C112 1.42(2) . ?
N20 C91 1.36(3) . ?
C134 C138 1.29(3) . ?
C138 C142 1.45(3) . ?
C133 C135 1.31(3) . ?
C139 C135 1.42(2) . ?
C91 C90 1.40(3) . ?
C91 C88 1.49(3) . ?
C84 C88 1.33(3) . ?
C84 N18 1.42(2) . ?
N18 C81 1.34(3) . ?
C81 C85 1.45(3) . ?
C85 C89 1.37(3) . ?
C89 C88 1.32(4) . ?
C86 C87 1.44(3) . ?
C86 C82 1.53(4) . ?
C87 C90 1.49(2) . ?

loop_
_geom_torsion_atom_site_label_1
_geom_torsion_atom_site_label_2
_geom_torsion_atom_site_label_3
_geom_torsion_atom_site_label_4
_geom_torsion
_geom_torsion_site_symmetry_1
_geom_torsion_site_symmetry_2
_geom_torsion_site_symmetry_3
_geom_torsion_site_symmetry_4
_geom_torsion_publ_flag
Gd3 O007 C158 O00A 8(2) . . . . ?
Gd3 O007 C158 C155 -169.3(9) . . . . ?
Gd4 O00A C158 O007 34.8(18) . . . . ?
Gd4 O00A C158 C155 -147.8(9) . . . . ?
C104 C103 C101 C99 0.6(18) . . . . ?
C106 C103 C101 C99 178.8(10) . . . . ?
Gd2 O00B C159 O00H -35(2) . . . . ?
Gd2 O00B C159 C156 144.1(11) . . . . ?
Gd1 O00H C159 O00B 17(2) . . . . ?
Gd1 O00H C159 C156 -161.7(10) . . . . ?
C101 C103 C104 C102 -2.2(19) . . . . ?
C106 C103 C104 C102 179.6(11) . . . . ?
C140 C136 N14 C133 1(2) . . . . ?
C137 C136 N14 C133 175.0(15) . . . . ?
C103 C104 C102 C100 6.5(18) . . . . ?
C103 C104 C102 C105 177.8(11) . . . . ?
C99 C100 C102 C104 -9.9(17) . . . . ?
C99 C100 C102 C105 178.0(11) . . . . ?
C27 N6 C30 C34 -5.6(19) . . . . ?
Gd1 N6 C30 C34 -163.9(11) 7_556 . . . ?
C27 N6 C30 C29 -177.5(12) . . . . ?
Gd1 N6 C30 C29 24.2(15) 7_556 . . . ?
Gd1 O5 C51 O6 -10.1(13) 6 . . . ?
Gd1 O5 C51 C48 175.0(12) 6 . . . ?
Gd1 O6 C51 O5 9.3(12) 6 . . . ?
Gd1 O6 C51 C48 -176.0(14) 6 . . . ?
C48 C50 C49 C47 4(2) . . . . ?
C48 C50 C49 C52 176.8(12) . . . . ?
Gd2 O4 C25 O3 -66(3) . . . . ?
Gd2 O4 C25 C22 117.9(19) . . . . ?
Gd1 O3 C25 O4 21.1(19) . . . . ?
Gd1 O3 C25 C22 -162.7(8) . . . . ?
C23 C22 C25 O4 -165.0(12) . . . . ?
C20 C22 C25 O4 14.1(19) . . . . ?
C23 C22 C25 O3 18.4(18) . . . . ?
C20 C22 C25 O3 -162.5(13) . . . . ?
Gd1 O13 C106 O14 -54(4) . . . . ?
Gd1 O13 C106 C103 128(3) . . . . ?
Gd2 O14 C106 O13 19.9(18) . . . . ?
Gd2 O14 C106 C103 -161.6(8) . . . . ?
C101 C103 C106 O13 142.8(12) . . . . ?
C104 C103 C106 O13 -39.0(16) . . . . ?
C101 C103 C106 O14 -36.0(17) . . . . ?
C104 C103 C106 O14 142.3(13) . . . . ?
C54 N10 C57 C56 174.9(13) . . . . ?
Gd3 N10 C57 C56 -10.9(18) 8_546 . . . ?
C54 N10 C57 C61 -7(2) . . . . ?
Gd3 N10 C57 C61 167.1(11) 8_546 . . . ?
Gd3 O16 C105 O15 18(5) 6_554 . . . ?
Gd3 O16 C105 C102 -158(3) 6_554 . . . ?
Gd4 O15 C105 O16 9.5(17) 6_554 . . . ?
Gd4 O15 C105 C102 -174.4(7) 6_554 . . . ?
C104 C102 C105 O16 160.1(12) . . . . ?
C100 C102 C105 O16 -28.4(17) . . . . ?
C104 C102 C105 O15 -16.0(17) . . . . ?
C100 C102 C105 O15 155.4(11) . . . . ?
C128 C130 C129 C127 -14(2) . . . . ?
C128 C130 C129 C132 170.7(11) . . . . ?
Gd2 O18 C131 O17 21.7(11) . . . . ?
Gd2 O18 C131 C128 -153.0(10) . . . . ?
Gd2 O17 C131 O18 -23.2(12) . . . . ?
Gd2 O17 C131 C128 151.7(9) . . . . ?
C152 C153 C155 C157 5.1(18) . . . . ?
C152 C153 C155 C158 -176.1(11) . . . . ?
O007 C158 C155 C153 150.0(12) . . . . ?
O00A C158 C155 C153 -27.5(15) . . . . ?
O007 C158 C155 C157 -31.3(16) . . . . ?
O00A C158 C155 C157 151.3(11) . . . . ?
Gd4 O1 C24 O2 -53(3) 6_554 . . . ?
Gd4 O1 C24 C21 125.7(14) 6_554 . . . ?
Gd3 O20 C132 O19 34.5(15) . . . . ?
Gd3 O20 C132 C129 -141.7(10) . . . . ?
Gd4 O19 C132 O20 -101(3) . . . . ?
Gd4 O19 C132 C129 75(4) . . . . ?
C130 C129 C132 O20 23.5(19) . . . . ?
C127 C129 C132 O20 -152.1(13) . . . . ?
C130 C129 C132 O19 -152.9(12) . . . . ?
C127 C129 C132 O19 31.5(19) . . . . ?
C65 N12 C64 C63 3(2) . . . . ?
C65 N12 C64 C61 178.9(18) . . . . ?
C77 C76 C74 C72 7(2) . . . . ?
C79 C76 C74 C72 -172.2(13) . . . . ?
C108 N21 C111 C115 -2(2) . . . . ?
Gd2 N21 C111 C115 164.5(10) 3_566 . . . ?
C108 N21 C111 C110 -178.2(15) . . . . ?
Gd2 N21 C111 C110 -11.6(18) 3_566 . . . ?
N10 C57 C56 N9 -3(2) . . . . ?
C61 C57 C56 N9 179.3(13) . . . . ?
N10 C57 C56 C60 176.9(14) . . . . ?
C61 C57 C56 C60 -1(2) . . . . ?
C53 N9 C56 C57 176.0(14) . . . . ?
Gd3 N9 C56 C57 15.5(17) 8_546 . . . ?
C53 N9 C56 C60 -4(2) . . . . ?
Gd3 N9 C56 C60 -164.2(10) 8_546 . . . ?
C50 C49 C47 C45 -8(2) . . . . ?
C52 C49 C47 C45 178.9(12) . . . . ?
C23 C22 C20 C18 3(2) . . . . ?
C25 C22 C20 C18 -176.3(15) . . . . ?
C2 N1 C5 C8 3(2) . . . . ?
Gd4 N1 C5 C8 157.9(11) 4_656 . . . ?
C2 N1 C5 C4 -179.6(12) . . . . ?
Gd4 N1 C5 C4 -24.3(14) 4_656 . . . ?
O00B C159 C156 C154 143.1(13) . . . . ?
O00H C159 C156 C154 -38.1(19) . . . . ?
O00B C159 C156 C157 -36.7(19) . . . . ?
O00H C159 C156 C157 142.2(12) . . . . ?
C49 C50 C48 C46 -1(2) . . . . ?
C49 C50 C48 C51 -175.1(13) . . . . ?
O5 C51 C48 C50 -12(2) . . . . ?
O6 C51 C48 C50 173.6(13) . . . . ?
O5 C51 C48 C46 173.7(14) . . . . ?
O6 C51 C48 C46 -1(2) . . . . ?
C18 C19 C21 C23 -2(2) . . . . ?
C18 C19 C21 C24 -177.0(14) . . . . ?
O2 C24 C21 C19 -4(2) . . . . ?
O1 C24 C21 C19 176.9(12) . . . . ?
O2 C24 C21 C23 -178.8(13) . . . . ?
O1 C24 C21 C23 2.3(17) . . . . ?
C1 N2 C4 C042 3(2) . . . . ?
Gd4 N2 C4 C042 -159.5(11) 4_656 . . . ?
C1 N2 C4 C5 -173.7(14) . . . . ?
Gd4 N2 C4 C5 23.6(14) 4_656 . . . ?
N1 C5 C4 C042 -176.4(14) . . . . ?
C8 C5 C4 C042 1(2) . . . . ?
N1 C5 C4 N2 0.2(17) . . . . ?
C8 C5 C4 N2 178.1(12) . . . . ?
C102 C100 C99 C101 8.3(17) . . . . ?
C102 C100 C99 C98 -171.8(12) . . . . ?
C103 C101 C99 C100 -3.6(17) . . . . ?
C103 C101 C99 C98 176.4(12) . . . . ?
C96 C98 C99 C100 -9(3) . . . . ?
C97 C98 C99 C100 -170.9(17) . . . . ?
C96 C98 C99 C101 171(2) . . . . ?
C97 C98 C99 C101 9(2) . . . . ?
C130 C129 C127 C125 10(2) . . . . ?
C132 C129 C127 C125 -175.0(13) . . . . ?
Gd3 O11 C79 O12 -14.5(14) . . . . ?
Gd3 O11 C79 C76 156.9(12) . . . . ?
Gd3 O12 C79 O11 14.0(13) . . . . ?
Gd3 O12 C79 C76 -158.0(11) . . . . ?
C74 C76 C79 O11 163.3(13) . . . . ?
C77 C76 C79 O11 -16(2) . . . . ?
C74 C76 C79 O12 -25(2) . . . . ?
C77 C76 C79 O12 156.1(13) . . . . ?
C74 C76 C79 Gd3 -108(3) . . . . ?
C77 C76 C79 Gd3 73(3) . . . . ?
N21 C111 C110 N22 -1(2) . . . . ?
C115 C111 C110 N22 -176.8(14) . . . . ?
N21 C111 C110 C114 -177.4(16) . . . . ?
C115 C111 C110 C114 7(2) . . . . ?
C119 N24 C117 C118 5(2) . . . . ?
C119 N24 C117 C114 177(2) . . . . ?
C19 C21 C23 C22 5.2(19) . . . . ?
C24 C21 C23 C22 179.5(11) . . . . ?
C20 C22 C23 C21 -5.3(18) . . . . ?
C25 C22 C23 C21 173.8(11) . . . . ?
C145 N16 C143 C144 -1.7(19) . . . . ?
C145 N16 C143 C140 -177.7(17) . . . . ?
C5 N1 C2 C6 -7(2) . . . . ?
Gd4 N1 C2 C6 -161.3(13) 4_656 . . . ?
C76 C74 C72 C73 -12(2) . . . . ?
C76 C74 C72 C71 173.7(13) . . . . ?
C70 C71 C72 C73 -132.7(17) . . . . ?
C69 C71 C72 C73 47(2) . . . . ?
C70 C71 C72 C74 42(2) . . . . ?
C69 C71 C72 C74 -139.0(15) . . . . ?
C157 C156 C154 C152 8.0(19) . . . . ?
C159 C156 C154 C152 -171.7(12) . . . . ?
C50 C48 C46 C45 2(2) . . . . ?
C51 C48 C46 C45 176.3(15) . . . . ?
C111 C110 N22 C107 -173.0(14) . . . . ?
C114 C110 N22 C107 3(2) . . . . ?
C111 C110 N22 Gd2 13.1(17) . . . 3_566 ?
C114 C110 N22 Gd2 -170.5(14) . . . 3_566 ?
C65 N11 C63 C64 -3(2) . . . . ?
C65 N11 C63 C60 176.5(18) . . . . ?
N12 C64 C63 N11 0(2) . . . . ?
C61 C64 C63 N11 -176.3(15) . . . . ?
N12 C64 C63 C60 -179.8(15) . . . . ?
C61 C64 C63 C60 4(3) . . . . ?
C129 C127 C125 C126 -4(2) . . . . ?
C129 C127 C125 C124 -175.4(13) . . . . ?
C122 C124 C125 C126 39(3) . . . . ?
C123 C124 C125 C126 -148.2(16) . . . . ?
C122 C124 C125 C127 -149.3(18) . . . . ?
C123 C124 C125 C127 23(2) . . . . ?
Gd3 O8 C52 O7 -68.7(15) . . . . ?
Gd3 O8 C52 C49 106.0(12) . . . . ?
Gd4 O7 C52 O8 54.5(17) . . . . ?
Gd4 O7 C52 C49 -120.9(10) . . . . ?
C50 C49 C52 O8 -147.5(13) . . . . ?
C47 C49 C52 O8 26.2(17) . . . . ?
C50 C49 C52 O7 27.8(16) . . . . ?
C47 C49 C52 O7 -158.5(11) . . . . ?
N12 C64 C61 C62 -4(3) . . . . ?
C63 C64 C61 C62 170.9(16) . . . . ?
N12 C64 C61 C57 -179.0(16) . . . . ?
C63 C64 C61 C57 -4(2) . . . . ?
C58 C62 C61 C64 -178.1(16) . . . . ?
C58 C62 C61 C57 -3(2) . . . . ?
N10 C57 C61 C64 -175.8(15) . . . . ?
C56 C57 C61 C64 2(2) . . . . ?
N10 C57 C61 C62 9(2) . . . . ?
C56 C57 C61 C62 -173.0(14) . . . . ?
C154 C156 C157 C155 -2.0(18) . . . . ?
C159 C156 C157 C155 177.7(11) . . . . ?
C153 C155 C157 C156 -4.4(17) . . . . ?
C158 C155 C157 C156 176.8(10) . . . . ?
C38 N8 C37 C36 -2(2) . . . . ?
C38 N8 C37 C34 168.3(18) . . . . ?
C57 N10 C54 C58 -1(2) . . . . ?
Gd3 N10 C54 C58 -175.2(12) 8_546 . . . ?
N1 C2 C6 C9 7(3) . . . . ?
C34 C37 C36 C33 17(3) . . . . ?
N8 C37 C36 C33 -171.5(18) . . . . ?
C34 C37 C36 N7 -174.0(17) . . . . ?
N8 C37 C36 N7 -2(2) . . . . ?
C38 N7 C36 C37 6(2) . . . . ?
C38 N7 C36 C33 174(2) . . . . ?
C11 N3 C12 N4 -3(2) . . . . ?
C11 N3 C12 C05S -178.3(15) . . . . ?
C10 N4 C12 N3 1.4(19) . . . . ?
C10 N4 C12 C05S 176.4(16) . . . . ?
N14 C136 C140 C139 -1(3) . . . . ?
C137 C136 C140 C139 -174.7(16) . . . . ?
N14 C136 C140 C143 -178.4(13) . . . . ?
C137 C136 C140 C143 7(2) . . . . ?
N16 C143 C140 C136 172.0(17) . . . . ?
C144 C143 C140 C136 -4(3) . . . . ?
N16 C143 C140 C139 -6(3) . . . . ?
C144 C143 C140 C139 178.6(19) . . . . ?
C37 C36 C33 C29 -9(3) . . . . ?
N7 C36 C33 C29 -177.1(18) . . . . ?
C37 C36 C33 C32 166(2) . . . . ?
N7 C36 C33 C32 -2(3) . . . . ?
C32 C33 C29 N5 7(3) . . . . ?
C36 C33 C29 N5 -177.5(15) . . . . ?
C32 C33 C29 C30 -178.4(16) . . . . ?
C36 C33 C29 C30 -3(3) . . . . ?
N6 C30 C29 N5 -5.5(18) . . . . ?
C34 C30 C29 N5 -177.6(13) . . . . ?
N6 C30 C29 C33 -179.6(15) . . . . ?
C34 C30 C29 C33 8(2) . . . . ?
C12 N3 C11 C10 3.3(18) . . . . ?
C12 N3 C11 C8 -174.8(17) . . . . ?
C74 C76 C77 C75 0(2) . . . . ?
C79 C76 C77 C75 179.0(12) . . . . ?
N1 C5 C8 C9 1(2) . . . . ?
C4 C5 C8 C9 -177.3(17) . . . . ?
N1 C5 C8 C11 179.0(13) . . . . ?
C4 C5 C8 C11 1(2) . . . . ?
C10 C11 C8 C5 -1(2) . . . . ?
N3 C11 C8 C5 176.7(16) . . . . ?
C10 C11 C8 C9 177(2) . . . . ?
N3 C11 C8 C9 -5(3) . . . . ?
C8 C11 C10 N4 175.6(14) . . . . ?
N3 C11 C10 N4 -2.7(18) . . . . ?
C8 C11 C10 C042 -1(2) . . . . ?
N3 C11 C10 C042 -179.5(15) . . . . ?
C12 N4 C10 C11 0.9(17) . . . . ?
C12 N4 C10 C042 177.7(14) . . . . ?
Gd1 O10 C78 O9 -43.0(16) . . . . ?
Gd1 O10 C78 C75 133.1(10) . . . . ?
Gd2 O9 C78 O10 7(3) . . . . ?
Gd2 O9 C78 C75 -169.4(13) . . . . ?
C37 N8 C38 N7 6(2) . . . . ?
C37 N8 C38 C39 164.5(18) . . . . ?
C36 N7 C38 N8 -7(2) . . . . ?
C36 N7 C38 C39 -167.7(17) . . . . ?
C127 C125 C126 C128 2(2) . . . . ?
C124 C125 C126 C128 173.4(14) . . . . ?
C147 C149 C151 C152 175.9(14) . . . . ?
C147 C149 C151 C150 -5(2) . . . . ?
C64 N12 C65 N11 -5(2) . . . . ?
C64 N12 C65 C66 -174.9(18) . . . . ?
C63 N11 C65 N12 5(2) . . . . ?
C63 N11 C65 C66 174.9(17) . . . . ?
C142 C141 C137 N13 3(2) . . . . ?
C144 C141 C137 N13 174.7(16) . . . . ?
C142 C141 C137 C136 179.1(16) . . . . ?
C144 C141 C137 C136 -9(2) . . . . ?
C134 N13 C137 C141 1(3) . . . . ?
C134 N13 C137 C136 -175.7(17) . . . . ?
C140 C136 C137 C141 -1(2) . . . . ?
N14 C136 C137 C141 -175.7(13) . . . . ?
C140 C136 C137 N13 175.6(15) . . . . ?
N14 C136 C137 N13 0.9(18) . . . . ?
N10 C54 C58 C62 7(2) . . . . ?
C61 C62 C58 C54 -4(2) . . . . ?
C69 C71 C70 C68 4(3) . . . . ?
C72 C71 C70 C68 -176.2(17) . . . . ?
C129 C130 C128 C126 11.2(19) . . . . ?
C129 C130 C128 C131 -169.8(12) . . . . ?
C125 C126 C128 C130 -6(2) . . . . ?
C125 C126 C128 C131 175.4(13) . . . . ?
O18 C131 C128 C130 169.0(11) . . . . ?
O17 C131 C128 C130 -6.1(16) . . . . ?
O18 C131 C128 C126 -12.1(19) . . . . ?
O17 C131 C128 C126 172.9(12) . . . . ?
C48 C46 C45 C47 -7(2) . . . . ?
C48 C46 C45 C44 171.4(16) . . . . ?
C49 C47 C45 C46 9(2) . . . . ?
C49 C47 C45 C44 -169.2(14) . . . . ?
C42 C44 C45 C46 29(3) . . . . ?
C43 C44 C45 C46 -142.6(18) . . . . ?
C42 C44 C45 C47 -153.1(18) . . . . ?
C43 C44 C45 C47 36(2) . . . . ?
C151 C149 C147 C146 9(3) . . . . ?
C148 C146 C147 C149 -7(2) . . . . ?
C145 C146 C147 C149 -179.6(15) . . . . ?
C29 C33 C32 C28 -4(3) . . . . ?
C36 C33 C32 C28 -178(2) . . . . ?
C15 C17 C16 C14 7(3) . . . . ?
C18 C17 C16 C14 -177.2(16) . . . . ?
C149 C151 C150 C148 -1(2) . . . . ?
C152 C151 C150 C148 178.4(14) . . . . ?
C144 N15 C145 N16 6.5(19) . . . . ?
C144 N15 C145 C146 -179.4(16) . . . . ?
C143 N16 C145 N15 -3.0(18) . . . . ?
C143 N16 C145 C146 -176.7(15) . . . . ?
C148 C146 C145 N15 14(2) . . . . ?
C147 C146 C145 N15 -172.8(16) . . . . ?
C148 C146 C145 N16 -172.8(15) . . . . ?
C147 C146 C145 N16 0(2) . . . . ?
C3 C7 C042 C4 2(3) . . . . ?
C3 C7 C042 C10 177.0(18) . . . . ?
N2 C4 C042 C7 -4(2) . . . . ?
C5 C4 C042 C7 172.7(14) . . . . ?
N2 C4 C042 C10 -179.9(12) . . . . ?
C5 C4 C042 C10 -3(2) . . . . ?
C11 C10 C042 C7 -172.3(18) . . . . ?
N4 C10 C042 C7 11(3) . . . . ?
C11 C10 C042 C4 3(2) . . . . ?
N4 C10 C042 C4 -173.2(14) . . . . ?
C71 C70 C68 C66 -2(3) . . . . ?
C74 C72 C73 C75 10(2) . . . . ?
C71 C72 C73 C75 -175.3(13) . . . . ?
C155 C153 C152 C154 0.6(18) . . . . ?
C155 C153 C152 C151 172.8(11) . . . . ?
C156 C154 C152 C153 -7.4(19) . . . . ?
C156 C154 C152 C151 -179.6(12) . . . . ?
C149 C151 C152 C153 36.3(19) . . . . ?
C150 C151 C152 C153 -143.0(14) . . . . ?
C149 C151 C152 C154 -151.8(13) . . . . ?
C150 C151 C152 C154 28.9(19) . . . . ?
C55 C59 C60 C56 4(3) . . . . ?
C55 C59 C60 C63 -178.4(18) . . . . ?
C57 C56 C60 C59 179.5(16) . . . . ?
N9 C56 C60 C59 -1(2) . . . . ?
C57 C56 C60 C63 1(2) . . . . ?
N9 C56 C60 C63 -179.0(13) . . . . ?
N11 C63 C60 C59 0(3) . . . . ?
C64 C63 C60 C59 178.9(18) . . . . ?
N11 C63 C60 C56 177.8(17) . . . . ?
C64 C63 C60 C56 -3(2) . . . . ?
C70 C71 C69 C67 -6(3) . . . . ?
C72 C71 C69 C67 174.9(17) . . . . ?
N21 C111 C115 C116 3(2) . . . . ?
C110 C111 C115 C116 178.7(15) . . . . ?
N21 C111 C115 C118 -178.2(15) . . . . ?
C110 C111 C115 C118 -2(2) . . . . ?
C27 C31 C35 C34 -2(3) . . . . ?
C76 C77 C75 C73 -1.5(19) . . . . ?
C76 C77 C75 C78 174.5(12) . . . . ?
C72 C73 C75 C77 -4(2) . . . . ?
C72 C73 C75 C78 180.0(13) . . . . ?
O10 C78 C75 C77 -171.9(12) . . . . ?
O9 C78 C75 C77 4.4(18) . . . . ?
O10 C78 C75 C73 4.3(18) . . . . ?
O9 C78 C75 C73 -179.4(11) . . . . ?
C123 C124 C122 C120 0(3) . . . . ?
C125 C124 C122 C120 172(2) . . . . ?
C70 C68 C66 C67 0(3) . . . . ?
C70 C68 C66 C65 176.5(18) . . . . ?
N12 C65 C66 C67 179(2) . . . . ?
N11 C65 C66 C67 10(3) . . . . ?
N12 C65 C66 C68 2(3) . . . . ?
N11 C65 C66 C68 -166.5(19) . . . . ?
C33 C29 N5 C26 -13(2) . . . . ?
C30 C29 N5 C26 172.6(14) . . . . ?
C33 C29 N5 Gd1 158.5(13) . . . 7_556 ?
C30 C29 N5 Gd1 -15.9(16) . . . 7_556 ?
C42 C44 C43 C41 6(3) . . . . ?
C45 C44 C43 C41 178.3(18) . . . . ?
C145 N15 C144 C143 -8(2) . . . . ?
C145 N15 C144 C141 -177.9(17) . . . . ?
N16 C143 C144 N15 6(2) . . . . ?
C140 C143 C144 N15 -177.5(16) . . . . ?
N16 C143 C144 C141 176.9(15) . . . . ?
C140 C143 C144 C141 -7(3) . . . . ?
C142 C141 C144 N15 -7(3) . . . . ?
C137 C141 C144 N15 -177.5(18) . . . . ?
C142 C141 C144 C143 -176(2) . . . . ?
C137 C141 C144 C143 13(3) . . . . ?
C119 N23 C118 C117 2(2) . . . . ?
C119 N23 C118 C115 -175(2) . . . . ?
N24 C117 C118 N23 -5(2) . . . . ?
C114 C117 C118 N23 -176.8(19) . . . . ?
N24 C117 C118 C115 172.4(17) . . . . ?
C114 C117 C118 C115 0(3) . . . . ?
C111 C115 C118 N23 175(2) . . . . ?
C116 C115 C118 N23 -6(3) . . . . ?
C111 C115 C118 C117 -1(3) . . . . ?
C116 C115 C118 C117 177.7(18) . . . . ?
C16 C17 C15 C13 -1(3) . . . . ?
C18 C17 C15 C13 -176.7(17) . . . . ?
C42 C40 C39 C38 171.1(19) . . . . ?
C42 C40 C39 C41 -27(3) . . . . ?
N8 C38 C39 C40 175(2) . . . . ?
N7 C38 C39 C40 -27(3) . . . . ?
N8 C38 C39 C41 13(3) . . . . ?
N7 C38 C39 C41 170.8(18) . . . . ?
C90 N19 C92 N20 0(3) . . . . ?
C90 N19 C92 C93 -179.1(19) . . . . ?
C17 C15 C13 C05S -6(3) . . . . ?
C4 N2 C1 C3 -1(3) . . . . ?
Gd4 N2 C1 C3 160.6(14) 4_656 . . . ?
C111 C115 C116 C112 4(3) . . . . ?
C118 C115 C116 C112 -175(2) . . . . ?
C44 C43 C41 C39 -14(3) . . . . ?
C40 C39 C41 C43 25(3) . . . . ?
C38 C39 C41 C43 -172.6(19) . . . . ?
C97 C98 C96 C94 -25(4) . . . . ?
C99 C98 C96 C94 172(3) . . . . ?
C22 C20 C18 C19 0(3) . . . . ?
C22 C20 C18 C17 179.1(14) . . . . ?
C21 C19 C18 C20 0(3) . . . . ?
C21 C19 C18 C17 -179.4(14) . . . . ?
C15 C17 C18 C20 -141.7(17) . . . . ?
C16 C17 C18 C20 43(2) . . . . ?
C15 C17 C18 C19 37(2) . . . . ?
C16 C17 C18 C19 -138.0(17) . . . . ?
C17 C16 C14 C05S -6(3) . . . . ?
C29 N5 C26 C28 15(2) . . . . ?
Gd1 N5 C26 C28 -156.4(14) 7_556 . . . ?
C36 C37 C34 C35 170.1(19) . . . . ?
N8 C37 C34 C35 1(3) . . . . ?
C36 C37 C34 C30 -11(3) . . . . ?
N8 C37 C34 C30 180.0(16) . . . . ?
C31 C35 C34 C37 177.1(18) . . . . ?
C31 C35 C34 C30 -1(2) . . . . ?
N6 C30 C34 C37 -173.0(13) . . . . ?
C29 C30 C34 C37 -1(2) . . . . ?
N6 C30 C34 C35 6(2) . . . . ?
C29 C30 C34 C35 177.3(14) . . . . ?
C042 C7 C3 C1 1(3) . . . . ?
N2 C1 C3 C7 -1(3) . . . . ?
C147 C146 C148 C150 1(2) . . . . ?
C145 C146 C148 C150 173.9(15) . . . . ?
C151 C150 C148 C146 3(3) . . . . ?
C56 N9 C53 C55 6(3) . . . . ?
Gd3 N9 C53 C55 166.3(15) 8_546 . . . ?
C33 C32 C28 C26 5(3) . . . . ?
N5 C26 C28 C32 -11(3) . . . . ?
C107 C109 C113 C114 5(3) . . . . ?
C109 C113 C114 C117 -180(2) . . . . ?
C109 C113 C114 C110 -4(3) . . . . ?
N24 C117 C114 C113 9(4) . . . . ?
C118 C117 C114 C113 180(2) . . . . ?
N24 C117 C114 C110 -166.5(18) . . . . ?
C118 C117 C114 C110 4(3) . . . . ?
N22 C110 C114 C113 0(3) . . . . ?
C111 C110 C114 C113 176.5(18) . . . . ?
N22 C110 C114 C117 176.1(17) . . . . ?
C111 C110 C114 C117 -7(3) . . . . ?
C122 C124 C123 C121 -6(3) . . . . ?
C125 C124 C123 C121 -178.4(16) . . . . ?
C97 C95 C93 C92 171(3) . . . . ?
C97 C95 C93 C94 -17(4) . . . . ?
N20 C92 C93 C95 -5(3) . . . . ?
N19 C92 C93 C95 174(2) . . . . ?
N20 C92 C93 C94 -177(2) . . . . ?
N19 C92 C93 C94 2(3) . . . . ?
C71 C69 C67 C66 4(3) . . . . ?
C68 C66 C67 C69 -1(3) . . . . ?
C65 C66 C67 C69 -177.4(18) . . . . ?
C82 C80 N17 C83 5.4(15) . . . . ?
C87 C83 N17 C80 -14(2) . . . . ?
C84 C83 N17 C80 177.8(18) . . . . ?
C111 N21 C108 C112 -6(3) . . . . ?
Gd2 N21 C108 C112 -172.0(16) 3_566 . . . ?
N19 C92 N20 C91 3(3) . . . . ?
C93 C92 N20 C91 -177.4(19) . . . . ?
C39 C40 C42 C44 20(3) . . . . ?
C43 C44 C42 C40 -9(3) . . . . ?
C45 C44 C42 C40 180(2) . . . . ?
C115 C116 C112 C108 -11(3) . . . . ?
N21 C108 C112 C116 12(3) . . . . ?
C137 N13 C134 C138 -7(4) . . . . ?
C124 C123 C121 C046 3(3) . . . . ?
C120 C046 C121 C123 6(3) . . . . ?
C119 C046 C121 C123 177(2) . . . . ?
C2 C6 C9 C8 -4(4) . . . . ?
C5 C8 C9 C6 0(4) . . . . ?
C11 C8 C9 C6 -178(2) . . . . ?
N13 C134 C138 C142 8(5) . . . . ?
C136 N14 C133 C135 3(3) . . . . ?
C16 C14 C05S C12 -171.0(18) . . . . ?
C16 C14 C05S C13 -2(3) . . . . ?
N3 C12 C05S C14 21(3) . . . . ?
N4 C12 C05S C14 -153.7(19) . . . . ?
N3 C12 C05S C13 -149.0(17) . . . . ?
N4 C12 C05S C13 36(2) . . . . ?
C15 C13 C05S C14 7(3) . . . . ?
C15 C13 C05S C12 177.7(17) . . . . ?
N9 C53 C55 C59 -3(3) . . . . ?
C60 C59 C55 C53 -2(3) . . . . ?
C136 C140 C139 C135 -2(3) . . . . ?
C143 C140 C139 C135 175.4(17) . . . . ?
C93 C95 C97 C98 1(5) . . . . ?
C96 C98 C97 C95 20(4) . . . . ?
C99 C98 C97 C95 -177(2) . . . . ?
C110 N22 C107 C109 -3(3) . . . . ?
Gd2 N22 C107 C109 170.2(14) 3_566 . . . ?
C113 C109 C107 N22 -1(3) . . . . ?
C92 N20 C91 C90 -5(3) . . . . ?
C92 N20 C91 C88 -178(3) . . . . ?
N14 C133 C135 C139 -7(4) . . . . ?
C140 C139 C135 C133 6(3) . . . . ?
C137 C141 C142 C138 -1(3) . . . . ?
C144 C141 C142 C138 -173(2) . . . . ?
C134 C138 C142 C141 -3(4) . . . . ?
C35 C31 C27 N6 3(3) . . . . ?
C30 N6 C27 C31 2(2) . . . . ?
Gd1 N6 C27 C31 158.8(17) 7_556 . . . ?
C87 C83 C84 C88 4(3) . . . . ?
N17 C83 C84 C88 173(2) . . . . ?
C87 C83 C84 N18 -171.6(17) . . . . ?
N17 C83 C84 N18 -3(3) . . . . ?
C88 C84 N18 C81 3(3) . . . . ?
C83 C84 N18 C81 178.9(17) . . . . ?
C84 N18 C81 C85 -0.4(14) . . . . ?
N18 C81 C85 C89 1.1(14) . . . . ?
C81 C85 C89 C88 -4(3) . . . . ?
C85 C89 C88 C84 7(4) . . . . ?
C85 C89 C88 C91 -175(2) . . . . ?
N18 C84 C88 C89 -6(4) . . . . ?
C83 C84 C88 C89 178(2) . . . . ?
N18 C84 C88 C91 176(2) . . . . ?
C83 C84 C88 C91 0(4) . . . . ?
N20 C91 C88 C89 -4(5) . . . . ?
C90 C91 C88 C89 -176(2) . . . . ?
N20 C91 C88 C84 174(3) . . . . ?
C90 C91 C88 C84 2(4) . . . . ?
C98 C96 C94 C93 10(5) . . . . ?
C95 C93 C94 C96 11(4) . . . . ?
C92 C93 C94 C96 -176(3) . . . . ?
N17 C83 C87 C86 13(3) . . . . ?
C84 C83 C87 C86 -179(2) . . . . ?
N17 C83 C87 C90 -179.4(16) . . . . ?
C84 C83 C87 C90 -11(3) . . . . ?
C82 C86 C87 C83 -2(3) . . . . ?
C82 C86 C87 C90 -170(2) . . . . ?
N20 C91 C90 N19 6(3) . . . . ?
C88 C91 C90 N19 180(2) . . . . ?
N20 C91 C90 C87 176.6(19) . . . . ?
C88 C91 C90 C87 -10(3) . . . . ?
C92 N19 C90 C91 -4(3) . . . . ?
C92 N19 C90 C87 -174.4(19) . . . . ?
C83 C87 C90 C91 14(3) . . . . ?
C86 C87 C90 C91 -178(2) . . . . ?
C83 C87 C90 N19 -176.3(19) . . . . ?
C86 C87 C90 N19 -8(3) . . . . ?
C121 C046 C120 C122 -12(4) . . . . ?
C119 C046 C120 C122 176(2) . . . . ?
C124 C122 C120 C046 9(4) . . . . ?
C117 N24 C119 N23 -4(3) . . . . ?
C117 N24 C119 C046 -173(2) . . . . ?
C118 N23 C119 N24 1(3) . . . . ?
C118 N23 C119 C046 171(2) . . . . ?
C121 C046 C119 N24 -175(2) . . . . ?
C120 C046 C119 N24 -4(4) . . . . ?
C121 C046 C119 N23 16(3) . . . . ?
C120 C046 C119 N23 -172(2) . . . . ?
N17 C80 C82 C86 4.6(17) . . . . ?
C87 C86 C82 C80 -6(3) . . . . ?
